data_7131464
loop_
_publ_author_name
'El Beyrouti, Nour'
'Houard, Felix'
'Cordier, Marie'
'Trzop, Elzbieta'
'Rigaut, St&#xe9;phane'
'Le Guennic, Boris'
'Bernot, Kevin'
'Norel, Lucie'

_publ_section_title
;
 A photochromic metallacycle with highly anisotropic Dy-F magnetic units.
;
_journal_issue 35
_journal_name_full 'Chemical communications (Cambridge, England)'
_journal_page_first 5265
_journal_page_last 5268
_journal_paper_doi 10.1039/d3cc01037f
_journal_volume 59
_journal_year 2023
_chemical_compound_source 'synthesis as described'
_chemical_formula_moiety 'C162 H94 B4 F62 N22 S4 Y2'
_chemical_formula_sum 'C162 H94 B4 F62 N22 S4 Y2'
_chemical_formula_weight 3875.89
_space_group_crystal_system triclinic
_space_group_IT_number 2
_space_group_name_Hall '-P 1'
_space_group_name_H-M_alt 'P -1'
_atom_sites_solution_hydrogens mixed
_audit_update_record
;
2022-09-14 deposited with the CCDC.	2023-03-20 downloaded from the CCDC.
;
_cell_angle_alpha 85.238(2)
_cell_angle_beta 66.519(2)
_cell_angle_gamma 68.042(2)
_cell_formula_units_Z 1
_cell_length_a 16.4627(9)
_cell_length_b 16.8932(10)
_cell_length_c 17.7103(10)
_cell_measurement_reflns_used 9984
_cell_measurement_temperature 150
_cell_measurement_theta_max 22.8205
_cell_measurement_theta_min 2.2760
_cell_measurement_wavelength 0.710730
_cell_volume 4177.2(4)
_computing_cell_refinement 'Bruker APEX2 (Bruker, 2014)'
_computing_data_collection 'Bruker APEX2 (Bruker, 2014)'
_computing_data_reduction 'Bruker APEX2 (Bruker, 2014)'
_computing_molecular_graphics 'SXGRAPH (Farrugia, 1999), Mercury (CSD, 2016)'
_computing_publication_material 'CRYSCALC (T. Roisnel, local program, 2018)'
_computing_structure_refinement 'SHELXL-2018_3 (Sheldrick, 2018)'
_computing_structure_solution 'SHELXT (G. Sheldrick, 2015)'
_diffrn_ambient_temperature 150
_diffrn_detector CCD-LDI-APEX2
_diffrn_measured_fraction_theta_full 0.991
_diffrn_measured_fraction_theta_max 0.966
_diffrn_measurement_device_type 'APEXII Bruker-AXS'
_diffrn_measurement_method 'CCD rotation images, thin slices'
_diffrn_radiation_monochromator graphite
_diffrn_radiation_probe x-ray
_diffrn_radiation_source 'fine-focus sealed tube'
_diffrn_radiation_type MoK\a
_diffrn_radiation_wavelength 0.71073
_diffrn_reflns_av_R_equivalents 0.0521
_diffrn_reflns_av_unetI/netI 0.0967
_diffrn_reflns_limit_h_max 21
_diffrn_reflns_limit_h_min -18
_diffrn_reflns_limit_k_max 21
_diffrn_reflns_limit_k_min -21
_diffrn_reflns_limit_l_max 23
_diffrn_reflns_limit_l_min -20
_diffrn_reflns_number 54463
_diffrn_reflns_theta_full 25.242
_diffrn_reflns_theta_max 27.574
_diffrn_reflns_theta_min 2.269
_exptl_absorpt_coefficient_mu 0.869
_exptl_absorpt_correction_T_max 0.771
_exptl_absorpt_correction_T_min 0.723
_exptl_absorpt_correction_type multi-scan
_exptl_absorpt_process_details
;
  [Sheldrick, G.M. (2014). SADABS Bruker AXS Inc., Madison, Wisconsin, USA]
;
_exptl_crystal_colour blue
_exptl_crystal_density_diffrn 1.541
_exptl_crystal_description prism
_exptl_crystal_F_000 1940
_exptl_crystal_size_max 0.400
_exptl_crystal_size_mid 0.350
_exptl_crystal_size_min 0.300
_refine_diff_density_max 0.841
_refine_diff_density_min -0.812
_refine_diff_density_rms 0.082
_refine_ls_extinction_method none
_refine_ls_goodness_of_fit_ref 1.014
_refine_ls_hydrogen_treatment mixed
_refine_ls_matrix_type full
_refine_ls_number_parameters 1290
_refine_ls_number_reflns 18685
_refine_ls_number_restraints 179
_refine_ls_restrained_S_all 1.024
_refine_ls_R_factor_all 0.1476
_refine_ls_R_factor_gt 0.0629
_refine_ls_shift/su_max 0.005
_refine_ls_shift/su_mean 0.000
_refine_ls_structure_factor_coef Fsqd
_refine_ls_weighting_details 'w=1/[\s^2^(Fo^2^)+(0.0645P)^2^+8.2432P] where P=(Fo^2^+2Fc^2^)/3'
_refine_ls_weighting_scheme calc
_refine_ls_wR_factor_gt 0.1345
_refine_ls_wR_factor_ref 0.1779
_reflns_Friedel_coverage 0.000
_reflns_number_gt 10206
_reflns_number_total 18685
_reflns_threshold_expression >2sigma(I)
_cod_data_source_file d3cc01037f2.cif
_cod_data_source_block NB212
_cod_depositor_comments 'Adding full bibliography for 7131461--7131464.cif.'
_cod_database_code 7131464

loop_
_space_group_symop_operation_xyz
'x, y, z'
'-x, -y, -z'

loop_
_atom_site_label
_atom_site_type_symbol
_atom_site_fract_x
_atom_site_fract_y
_atom_site_fract_z
_atom_site_U_iso_or_equiv
_atom_site_adp_type
_atom_site_occupancy
_atom_site_site_symmetry_order
_atom_site_calc_flag
_atom_site_refinement_flags_posn
_atom_site_refinement_flags_adp
_atom_site_refinement_flags_occupancy
_atom_site_disorder_assembly
_atom_site_disorder_group
Y1 Y 0.21522(3) 0.24288(3) -0.05838(2) 0.02732(12) Uani 1 1 d . . . . .
S1 S 0.12431(9) -0.01842(8) 0.15814(7) 0.0410(3) Uani 1 1 d . . . . .
S2 S -0.04679(11) -0.11806(9) 0.22668(8) 0.0496(4) Uani 1 1 d . . . . .
F1 F 0.12402(17) 0.17470(15) -0.02917(14) 0.0348(6) Uani 1 1 d . . . . .
F2 F 0.1400(3) -0.0557(2) 0.48215(18) 0.0636(9) Uani 1 1 d . . . . .
F3 F 0.2708(2) -0.1437(2) 0.3906(2) 0.0720(10) Uani 1 1 d . . . . .
F4 F 0.1553(2) -0.2014(2) 0.55171(19) 0.0693(10) Uani 1 1 d . . . . .
F5 F 0.2196(2) -0.2737(2) 0.4330(2) 0.0722(10) Uani 1 1 d . . . . .
F6 F -0.0127(2) -0.1376(2) 0.54576(16) 0.0541(8) Uani 1 1 d . . . . .
F7 F 0.0440(2) -0.2653(2) 0.48632(19) 0.0596(8) Uani 1 1 d . . . . .
N1 N 0.3412(3) 0.3458(2) -0.0133(2) 0.0324(8) Uani 1 1 d . . . . .
N2 N 0.2728(3) 0.3123(2) 0.0176(2) 0.0303(8) Uani 1 1 d . . . . .
N3 N 0.1234(2) 0.2706(2) 0.1041(2) 0.0287(8) Uani 1 1 d . . . . .
N4 N 0.2880(3) 0.4142(2) -0.1240(2) 0.0348(9) Uani 1 1 d . . . . .
N5 N 0.2159(3) 0.3851(2) -0.1023(2) 0.0324(8) Uani 1 1 d . . . . .
N6 N 0.0560(3) 0.3562(2) -0.0566(2) 0.0335(9) Uani 1 1 d . . . . .
N7 N 0.4288(3) 0.2742(2) -0.1569(2) 0.0351(9) Uani 1 1 d . . . . .
N8 N 0.3815(2) 0.2211(2) -0.1467(2) 0.0300(8) Uani 1 1 d . . . . .
N9 N 0.3177(3) 0.0982(2) -0.1509(2) 0.0325(8) Uani 1 1 d . . . . .
N10 N 0.3028(2) 0.1263(2) 0.0169(2) 0.0290(8) Uani 1 1 d . . . . .
N11 N -0.2149(3) -0.2542(2) 0.2047(2) 0.0313(8) Uani 1 1 d . . . . .
C1 C 0.3565(3) 0.3706(3) 0.0487(3) 0.0360(11) Uani 1 1 d . . . . .
H1 H 0.401129 0.395971 0.042666 0.043 Uiso 1 1 calc R U . . .
C2 C 0.2965(3) 0.3527(3) 0.1220(3) 0.0351(11) Uani 1 1 d . . . . .
H2 H 0.291190 0.362769 0.176103 0.042 Uiso 1 1 calc R U . . .
C3 C 0.2450(3) 0.3166(3) 0.0994(2) 0.0287(9) Uani 1 1 d . . . . .
C4 C 0.1653(3) 0.2902(3) 0.1475(2) 0.0299(10) Uani 1 1 d . . . . .
C5 C 0.1334(3) 0.2869(3) 0.2329(3) 0.0394(11) Uani 1 1 d . . . . .
H5 H 0.164012 0.301376 0.262085 0.047 Uiso 1 1 calc R U . . .
C6 C 0.0569(4) 0.2624(4) 0.2744(3) 0.0492(13) Uani 1 1 d . . . . .
H6 H 0.034405 0.259301 0.332553 0.059 Uiso 1 1 calc R U . . .
C7 C 0.0133(3) 0.2424(3) 0.2303(3) 0.0430(12) Uani 1 1 d . . . . .
H7 H -0.039889 0.225779 0.257405 0.052 Uiso 1 1 calc R U . . .
C8 C 0.0492(3) 0.2474(3) 0.1458(3) 0.0366(11) Uani 1 1 d . . . . .
H8 H 0.019305 0.233386 0.115540 0.044 Uiso 1 1 calc R U . . .
C9 C 0.2605(4) 0.4932(3) -0.1508(3) 0.0428(12) Uani 1 1 d . . . . .
H9 H 0.298170 0.527542 -0.169272 0.051 Uiso 1 1 calc R U . . .
C10 C 0.1699(4) 0.5162(3) -0.1470(3) 0.0438(12) Uani 1 1 d . . . . .
H10 H 0.132983 0.567445 -0.163036 0.053 Uiso 1 1 calc R U . . .
C11 C 0.1439(3) 0.4465(3) -0.1142(2) 0.0321(10) Uani 1 1 d . . . . .
C12 C 0.0561(3) 0.4307(3) -0.0923(3) 0.0335(10) Uani 1 1 d . . . . .
C13 C -0.0221(4) 0.4863(3) -0.1065(3) 0.0480(13) Uani 1 1 d . . . . .
H13 H -0.020220 0.537730 -0.131892 0.058 Uiso 1 1 calc R U . . .
C14 C -0.1025(4) 0.4673(4) -0.0838(3) 0.0518(14) Uani 1 1 d . . . . .
H14 H -0.156839 0.505500 -0.092551 0.062 Uiso 1 1 calc R U . . .
C15 C -0.1025(4) 0.3920(4) -0.0484(3) 0.0518(14) Uani 1 1 d . . . . .
H15 H -0.156614 0.376648 -0.032850 0.062 Uiso 1 1 calc R U . . .
C16 C -0.0224(3) 0.3388(3) -0.0357(3) 0.0386(11) Uani 1 1 d . . . . .
H16 H -0.023385 0.287037 -0.010616 0.046 Uiso 1 1 calc R U . . .
C17 C 0.5172(3) 0.2389(3) -0.2154(3) 0.0436(12) Uani 1 1 d . . . . .
H17 H 0.564286 0.263687 -0.233629 0.052 Uiso 1 1 calc R U . . .
C18 C 0.5284(3) 0.1614(3) -0.2447(3) 0.0441(13) Uani 1 1 d . . . . .
H18 H 0.583594 0.122435 -0.286313 0.053 Uiso 1 1 calc R U . . .
C19 C 0.4415(3) 0.1520(3) -0.2003(2) 0.0317(10) Uani 1 1 d . . . . .
C20 C 0.4084(3) 0.0846(3) -0.2031(2) 0.0333(10) Uani 1 1 d . . . . .
C21 C 0.4642(4) 0.0110(3) -0.2563(3) 0.0488(14) Uani 1 1 d . . . . .
H21 H 0.528367 0.001961 -0.291999 0.059 Uiso 1 1 calc R U . . .
C22 C 0.4261(4) -0.0487(3) -0.2570(3) 0.0558(15) Uani 1 1 d . . . . .
H22 H 0.463416 -0.098741 -0.293896 0.067 Uiso 1 1 calc R U . . .
C23 C 0.3343(4) -0.0353(3) -0.2043(3) 0.0531(14) Uani 1 1 d . . . . .
H23 H 0.306592 -0.075770 -0.203447 0.064 Uiso 1 1 calc R U . . .
C24 C 0.2823(4) 0.0394(3) -0.1517(3) 0.0404(12) Uani 1 1 d . . . . .
H24 H 0.218530 0.048715 -0.114669 0.049 Uiso 1 1 calc R U . . .
C25 C 0.3822(3) 0.1204(3) 0.0254(3) 0.0334(10) Uani 1 1 d . . . . .
H25 H 0.418690 0.151768 -0.008667 0.040 Uiso 1 1 calc R U . . .
C26 C 0.4131(3) 0.0705(3) 0.0817(3) 0.0391(11) Uani 1 1 d . . . . .
H26 H 0.470892 0.066292 0.084775 0.047 Uiso 1 1 calc R U . . .
C27 C 0.3594(3) 0.0271(3) 0.1331(3) 0.0391(11) Uani 1 1 d . . . . .
H27 H 0.379122 -0.006840 0.172686 0.047 Uiso 1 1 calc R U . . .
C28 C 0.2757(3) 0.0332(3) 0.1268(3) 0.0321(10) Uani 1 1 d . . . . .
C29 C 0.2525(3) 0.0818(3) 0.0655(2) 0.0300(10) Uani 1 1 d . . . . .
H29 H 0.197989 0.083332 0.057949 0.036 Uiso 1 1 calc R U . . .
C30 C 0.2125(3) -0.0067(3) 0.1832(3) 0.0344(10) Uani 1 1 d . . . . .
C31 C 0.2132(4) -0.0360(3) 0.2566(3) 0.0408(12) Uani 1 1 d . . . . .
H31 H 0.256127 -0.031660 0.277957 0.049 Uiso 1 1 calc R U . . .
C32 C 0.1448(4) -0.0736(3) 0.2992(3) 0.0443(12) Uani 1 1 d . . . . .
C33 C 0.0641(7) -0.0499(7) 0.2648(6) 0.037(3) Uani 0.495(16) 1 d D . P A 1
C34 C -0.0271(8) 0.0276(9) 0.3139(10) 0.041(4) Uani 0.495(16) 1 d D . P A 1
H34A H -0.056428 0.013377 0.370605 0.062 Uiso 0.495(16) 1 calc R U P A 1
H34B H -0.072300 0.041204 0.287393 0.062 Uiso 0.495(16) 1 calc R U P A 1
H34C H -0.010095 0.077203 0.314682 0.062 Uiso 0.495(16) 1 calc R U P A 1
C35 C 0.0484(8) -0.1310(8) 0.2615(6) 0.038(3) Uani 0.495(16) 1 d D . P A 1
C44 C 0.1396(9) -0.2053(12) 0.2067(12) 0.056(5) Uani 0.495(16) 1 d D . P A 1
H44A H 0.190626 -0.214713 0.225748 0.084 Uiso 0.495(16) 1 calc R U P A 1
H44B H 0.159810 -0.190424 0.149248 0.084 Uiso 0.495(16) 1 calc R U P A 1
H44C H 0.126049 -0.257556 0.210596 0.084 Uiso 0.495(16) 1 calc R U P A 1
C33B C 0.1096(9) -0.0971(7) 0.2366(7) 0.042(3) Uani 0.505(16) 1 d D . P A 2
C34B C 0.1726(13) -0.1893(8) 0.1959(14) 0.052(4) Uani 0.505(16) 1 d D . P A 2
H34D H 0.168467 -0.230133 0.238572 0.078 Uiso 0.505(16) 1 calc R U P A 2
H34E H 0.239075 -0.194015 0.166888 0.078 Uiso 0.505(16) 1 calc R U P A 2
H34F H 0.150200 -0.201978 0.156406 0.078 Uiso 0.505(16) 1 calc R U P A 2
C35B C 0.0047(9) -0.0817(8) 0.2868(6) 0.040(3) Uani 0.505(16) 1 d . . P A 2
C44B C -0.0575(12) 0.0088(8) 0.3232(9) 0.041(3) Uani 0.505(16) 1 d . . P A 2
H44D H -0.027010 0.029088 0.350858 0.062 Uiso 0.505(16) 1 calc R U P A 2
H44E H -0.119818 0.010465 0.363335 0.062 Uiso 0.505(16) 1 calc R U P A 2
H44F H -0.065991 0.045800 0.279108 0.062 Uiso 0.505(16) 1 calc R U P A 2
C36 C 0.0079(4) -0.1526(4) 0.3536(3) 0.0469(13) Uani 1 1 d . . . . .
C37 C 0.0575(3) -0.1510(3) 0.3987(3) 0.0366(11) Uani 1 1 d . . . . .
C38 C 0.1268(3) -0.1113(3) 0.3710(3) 0.0354(11) Uani 1 1 d . . . . .
C39 C 0.1755(4) -0.1247(4) 0.4285(3) 0.0465(13) Uani 1 1 d . . . . .
C40 C 0.1534(4) -0.1994(4) 0.4763(3) 0.0502(14) Uani 1 1 d . . . . .
C41 C 0.0576(4) -0.1908(3) 0.4777(3) 0.0425(12) Uani 1 1 d . . . . .
C42 C -0.0562(4) -0.1935(3) 0.3637(3) 0.0453(13) Uani 1 1 d . . . . .
H42 H -0.075617 -0.225068 0.409902 0.054 Uiso 1 1 calc R U . . .
C43 C -0.0877(4) -0.1842(3) 0.3022(3) 0.0418(12) Uani 1 1 d . . . . .
C45 C -0.1496(3) -0.2227(3) 0.2933(3) 0.0357(11) Uani 1 1 d . . . . .
C46 C -0.1988(4) -0.2639(3) 0.3556(3) 0.0428(12) Uani 1 1 d . . . . .
H46 H -0.193170 -0.267983 0.407233 0.051 Uiso 1 1 calc R U . . .
C47 C -0.2553(4) -0.2984(3) 0.3420(3) 0.0416(12) Uani 1 1 d . . . . .
H47 H -0.289240 -0.326570 0.384106 0.050 Uiso 1 1 calc R U . . .
C48 C -0.2624(3) -0.2919(3) 0.2665(2) 0.0333(10) Uani 1 1 d . . . . .
H48 H -0.302695 -0.315144 0.258020 0.040 Uiso 1 1 calc R U . . .
C49 C -0.1606(3) -0.2206(3) 0.2189(3) 0.0323(10) Uani 1 1 d . . . . .
H49 H -0.127111 -0.193266 0.175457 0.039 Uiso 1 1 calc R U . . .
B1 B 0.3772(4) 0.3613(4) -0.1071(3) 0.0380(13) Uani 1 1 d . . . . .
H1B H 0.426(3) 0.394(3) -0.121(3) 0.046 Uiso 1 1 d . U . . .
F8 F 0.1688(4) 0.1823(3) 0.4206(4) 0.0527(8) Uani 0.503(3) 1 d D . P B 1
F9 F 0.2858(5) 0.1316(4) 0.3026(3) 0.0527(8) Uani 0.503(3) 1 d D . P B 1
F10 F 0.2763(4) 0.0546(3) 0.4079(4) 0.0527(8) Uani 0.503(3) 1 d D . P B 1
F8B F 0.2319(12) 0.1620(11) 0.3275(7) 0.0527(8) Uani 0.118(3) 1 d D . P B 2
F9B F 0.3133(11) 0.0528(5) 0.3743(10) 0.0527(8) Uani 0.118(3) 1 d D . P B 2
F10B F 0.1799(8) 0.1450(11) 0.4594(6) 0.0527(8) Uani 0.118(3) 1 d D . P B 2
F8C F 0.1748(4) 0.2026(4) 0.4015(5) 0.0527(8) Uani 0.379(3) 1 d D . P B 3
F9C F 0.2939(6) 0.1003(4) 0.3148(3) 0.0527(8) Uani 0.379(3) 1 d D . P B 3
F10C F 0.2355(6) 0.0801(4) 0.4455(4) 0.0527(8) Uani 0.379(3) 1 d D . P B 3
F11 F 0.4337(4) 0.0869(3) 0.5814(2) 0.0982(15) Uani 1 1 d . . . . .
F12 F 0.5642(3) 0.0775(2) 0.4800(3) 0.0953(13) Uani 1 1 d . . . . .
F13 F 0.4839(3) 0.1881(2) 0.5667(2) 0.0697(10) Uani 1 1 d . . . . .
F14 F 0.6367(12) 0.2464(10) -0.0178(8) 0.0585(10) Uani 0.252(3) 1 d . U P C 1
F15 F 0.6688(11) 0.1198(9) 0.0297(8) 0.0585(10) Uani 0.252(3) 1 d . U P C 1
F16 F 0.5310(12) 0.2042(10) 0.0519(9) 0.0585(10) Uani 0.252(3) 1 d . U P C 1
F14B F 0.5804(7) 0.2652(6) 0.0017(6) 0.0585(10) Uani 0.468(3) 1 d . U P C 2
F15B F 0.7002(6) 0.1493(6) 0.0038(5) 0.0585(10) Uani 0.468(3) 1 d . U P C 2
F16B F 0.5466(7) 0.1753(5) 0.0654(5) 0.0585(10) Uani 0.468(3) 1 d . U P C 2
F14C F 0.5916(12) 0.2883(10) 0.0046(9) 0.0585(10) Uani 0.281(3) 1 d . U P C 3
F15C F 0.7036(9) 0.1904(9) -0.0128(7) 0.0585(10) Uani 0.281(3) 1 d . U P C 3
F16C F 0.5877(11) 0.1462(9) 0.0609(8) 0.0585(10) Uani 0.281(3) 1 d . U P C 3
F17 F 0.8426(5) 0.1662(5) 0.1901(6) 0.077(2) Uani 0.567(3) 1 d . U P D 1
F18 F 0.7628(4) 0.2485(5) 0.3018(4) 0.0705(18) Uani 0.567(3) 1 d . U P D 1
F19 F 0.8168(5) 0.2990(5) 0.1868(6) 0.0722(14) Uani 0.567(3) 1 d . U P D 1
F17B F 0.8064(9) 0.1825(10) 0.2449(10) 0.104(4) Uani 0.433(3) 1 d . U P D 2
F18B F 0.7666(9) 0.3170(9) 0.2589(10) 0.124(4) Uani 0.433(3) 1 d . U P D 2
F19B F 0.8449(7) 0.2565(9) 0.1422(8) 0.108(4) Uani 0.433(3) 1 d . U P D 2
F20 F 0.5672(3) 0.5837(3) 0.3378(3) 0.132(2) Uani 1 1 d . . . . .
F21 F 0.5116(3) 0.6312(2) 0.4607(2) 0.0782(11) Uani 1 1 d . . . . .
F22 F 0.4387(3) 0.6905(2) 0.3861(3) 0.0891(13) Uani 1 1 d . . . . .
F23 F 0.1742(9) 0.4930(7) 0.6349(8) 0.0662(12) Uani 0.299(3) 1 d D . P E 1
F24 F 0.2415(8) 0.5667(9) 0.6675(6) 0.0662(12) Uani 0.299(3) 1 d D . P E 1
F25 F 0.1472(9) 0.6250(7) 0.6033(7) 0.0662(12) Uani 0.299(3) 1 d D . P E 1
F23B F 0.2053(8) 0.4846(5) 0.6485(6) 0.0662(12) Uani 0.371(3) 1 d D . P E 2
F24B F 0.2035(7) 0.6124(7) 0.6596(6) 0.0662(12) Uani 0.371(3) 1 d D . P E 2
F25B F 0.1304(6) 0.5884(6) 0.5903(5) 0.0662(12) Uani 0.371(3) 1 d D . P E 2
F23C F 0.1504(8) 0.5165(8) 0.6053(6) 0.0662(12) Uani 0.330(3) 1 d . . P E 3
F24C F 0.2360(8) 0.5112(8) 0.6680(6) 0.0662(12) Uani 0.330(3) 1 d . . P E 3
F25C F 0.1720(9) 0.6311(7) 0.6264(8) 0.0662(12) Uani 0.330(3) 1 d . . P E 3
F26 F 0.4181(2) 0.53701(19) 0.07178(18) 0.0643(9) Uani 1 1 d . . . . .
F27 F 0.3563(2) 0.64693(19) 0.15529(19) 0.0560(8) Uani 1 1 d . . . . .
F28 F 0.2759(2) 0.6261(2) 0.09481(18) 0.0569(8) Uani 1 1 d . . . . .
F29 F 0.0448(11) 0.4607(10) 0.3405(11) 0.058(4) Uani 0.218(3) 1 d . U P D 1
F30 F 0.0271(10) 0.5526(11) 0.4302(9) 0.052(4) Uani 0.218(3) 1 d . U P D 1
F31 F 0.0110(7) 0.5908(8) 0.3154(8) 0.026(3) Uani 0.218(3) 1 d . U P D 1
F29B F 0.0341(9) 0.4962(10) 0.2925(8) 0.040(3) Uani 0.214(3) 1 d . U P D 2
F30B F 0.0087(11) 0.6053(10) 0.3629(12) 0.059(4) Uani 0.214(3) 1 d . U P D 2
F31B F 0.0377(9) 0.4841(10) 0.4129(9) 0.042(3) Uani 0.214(3) 1 d . U P D 2
F29C F 0.0457(3) 0.4554(3) 0.3832(4) 0.0472(15) Uani 0.567(3) 1 d D U P D 3
F30C F 0.0206(4) 0.5875(3) 0.4077(4) 0.0638(18) Uani 0.567(3) 1 d D U P D 3
F31C F 0.0191(4) 0.5477(5) 0.2955(3) 0.0679(18) Uani 0.567(3) 1 d D U P D 3
C50 C 0.3844(3) 0.2868(3) 0.3821(2) 0.0289(9) Uani 1 1 d . . . . .
C51 C 0.3313(3) 0.2465(3) 0.3675(3) 0.0311(10) Uani 1 1 d . . . . .
H51 H 0.300699 0.269993 0.330769 0.037 Uiso 1 1 calc R U . . .
C52 C 0.3219(3) 0.1728(3) 0.4052(3) 0.0339(10) Uani 1 1 d . . . . .
C53 C 0.3670(3) 0.1354(3) 0.4576(3) 0.0365(11) Uani 1 1 d . . . . .
H53 H 0.360819 0.084954 0.483013 0.044 Uiso 1 1 calc R U . . .
C54 C 0.4216(3) 0.1733(3) 0.4723(3) 0.0353(11) Uani 1 1 d . . . . .
C55 C 0.4289(3) 0.2476(3) 0.4358(3) 0.0325(10) Uani 1 1 d . . . . .
H55 H 0.465670 0.272910 0.447593 0.039 Uiso 1 1 calc R U . . .
C56 C 0.2577(3) 0.1364(3) 0.3908(3) 0.0477(13) Uani 1 1 d D . . . .
C57 C 0.4756(5) 0.1317(4) 0.5251(4) 0.0554(15) Uani 1 1 d . . . . .
C58 C 0.5127(3) 0.3232(3) 0.2605(3) 0.0309(10) Uani 1 1 d . . . . .
C59 C 0.5220(3) 0.2890(3) 0.1864(3) 0.0334(10) Uani 1 1 d . . . . .
H59 H 0.465956 0.296679 0.178308 0.040 Uiso 1 1 calc R U . . .
C60 C 0.6105(3) 0.2443(3) 0.1246(3) 0.0389(11) Uani 1 1 d . . . . .
C61 C 0.6935(3) 0.2319(3) 0.1338(3) 0.0463(13) Uani 1 1 d . . . . .
H61 H 0.753967 0.202913 0.090937 0.056 Uiso 1 1 calc R U . . .
C62 C 0.6868(3) 0.2627(3) 0.2067(3) 0.0457(13) Uani 1 1 d . . . . .
C63 C 0.5987(3) 0.3068(3) 0.2685(3) 0.0390(11) Uani 1 1 d . . . . .
H63 H 0.596512 0.326580 0.318123 0.047 Uiso 1 1 calc R U . . .
C64 C 0.6143(4) 0.2083(4) 0.0486(3) 0.0538(14) Uani 1 1 d . . . . .
C65 C 0.7759(5) 0.2475(5) 0.2186(5) 0.0722(14) Uani 1 1 d . . . . .
C66 C 0.3985(3) 0.4382(3) 0.3976(3) 0.0302(10) Uani 1 1 d . . . . .
C67 C 0.4526(3) 0.4894(3) 0.3763(3) 0.0334(10) Uani 1 1 d . . . . .
H67 H 0.505067 0.477657 0.324321 0.040 Uiso 1 1 calc R U . . .
C68 C 0.4320(3) 0.5572(3) 0.4288(3) 0.0364(11) Uani 1 1 d . . . . .
C69 C 0.3561(4) 0.5772(3) 0.5047(3) 0.0383(11) Uani 1 1 d . . . . .
H69 H 0.342619 0.623412 0.540616 0.046 Uiso 1 1 calc R U . . .
C70 C 0.3003(4) 0.5282(3) 0.5272(3) 0.0457(9) Uani 1 1 d . . . . .
C71 C 0.3218(3) 0.4602(3) 0.4749(3) 0.0327(10) Uani 1 1 d . . . . .
H71 H 0.282901 0.426973 0.492191 0.039 Uiso 1 1 calc R U . . .
C73 C 0.4885(4) 0.6139(3) 0.4032(3) 0.0472(13) Uani 1 1 d . . . . .
C74 C 0.2137(4) 0.5513(3) 0.6058(3) 0.0457(9) Uani 1 1 d . . . . .
C75 C 0.3302(3) 0.4282(3) 0.2960(3) 0.0293(10) Uani 1 1 d . . . . .
C76 C 0.3597(3) 0.4758(3) 0.2291(3) 0.0302(10) Uani 1 1 d . . . . .
H76 H 0.425811 0.465495 0.201684 0.036 Uiso 1 1 calc R U . . .
C77 C 0.2966(3) 0.5372(3) 0.2012(3) 0.0325(10) Uani 1 1 d . . . . .
C78 C 0.2000(3) 0.5537(3) 0.2383(3) 0.0362(11) Uani 1 1 d . . . . .
H78 H 0.156708 0.595142 0.218761 0.043 Uiso 1 1 calc R U . . .
C79 C 0.1680(3) 0.5080(3) 0.3051(3) 0.0419(8) Uani 1 1 d D . . . .
C80 C 0.2319(3) 0.4471(3) 0.3332(3) 0.0326(10) Uani 1 1 d . . . . .
H80 H 0.207793 0.417228 0.379335 0.039 Uiso 1 1 calc R U . . .
C81 C 0.3362(4) 0.5861(3) 0.1309(3) 0.0430(12) Uani 1 1 d . . . . .
C82 C 0.0608(2) 0.5244(2) 0.3488(2) 0.0419(8) Uani 1 1 d D . . . .
B2 B 0.4072(4) 0.3680(3) 0.3336(3) 0.0293(11) Uani 1 1 d . . . . .

loop_
_atom_site_aniso_label
_atom_site_aniso_U_11
_atom_site_aniso_U_22
_atom_site_aniso_U_33
_atom_site_aniso_U_23
_atom_site_aniso_U_13
_atom_site_aniso_U_12
Y1 0.0301(2) 0.0290(2) 0.0240(2) 0.00504(16) -0.01320(18) -0.01020(18)
S1 0.0506(8) 0.0500(8) 0.0346(6) 0.0190(6) -0.0224(6) -0.0289(6)
S2 0.0730(10) 0.0618(9) 0.0436(7) 0.0194(6) -0.0391(7) -0.0423(8)
F1 0.0389(15) 0.0365(15) 0.0318(13) 0.0026(11) -0.0165(12) -0.0143(12)
F2 0.095(3) 0.081(2) 0.0447(18) 0.0225(17) -0.0384(18) -0.057(2)
F3 0.0440(18) 0.114(3) 0.072(2) 0.055(2) -0.0330(17) -0.0433(19)
F4 0.071(2) 0.109(3) 0.062(2) 0.0524(19) -0.0480(18) -0.057(2)
F5 0.052(2) 0.069(2) 0.086(2) 0.032(2) -0.0292(19) -0.0148(19)
F6 0.0504(18) 0.084(2) 0.0320(15) 0.0121(15) -0.0148(14) -0.0322(17)
F7 0.073(2) 0.059(2) 0.070(2) 0.0355(17) -0.0420(18) -0.0405(18)
N1 0.037(2) 0.036(2) 0.0311(19) 0.0064(16) -0.0166(17) -0.0171(18)
N2 0.033(2) 0.035(2) 0.0284(19) 0.0072(16) -0.0144(16) -0.0163(17)
N3 0.029(2) 0.031(2) 0.0259(18) 0.0010(15) -0.0136(16) -0.0087(17)
N4 0.045(2) 0.032(2) 0.031(2) 0.0077(16) -0.0170(18) -0.0170(19)
N5 0.039(2) 0.032(2) 0.0285(19) 0.0051(16) -0.0186(17) -0.0110(18)
N6 0.035(2) 0.036(2) 0.0287(19) 0.0015(16) -0.0152(17) -0.0086(18)
N7 0.031(2) 0.044(2) 0.031(2) 0.0116(17) -0.0118(17) -0.0172(19)
N8 0.031(2) 0.033(2) 0.0259(18) 0.0068(16) -0.0122(16) -0.0122(17)
N9 0.040(2) 0.027(2) 0.0289(19) 0.0055(15) -0.0153(17) -0.0093(17)
N10 0.031(2) 0.030(2) 0.0242(18) 0.0027(15) -0.0094(16) -0.0110(17)
N11 0.039(2) 0.028(2) 0.0272(19) 0.0033(15) -0.0150(17) -0.0109(17)
C1 0.040(3) 0.036(3) 0.043(3) 0.006(2) -0.026(2) -0.016(2)
C2 0.038(3) 0.041(3) 0.031(2) 0.002(2) -0.020(2) -0.013(2)
C3 0.030(2) 0.026(2) 0.027(2) 0.0038(18) -0.0143(19) -0.0039(19)
C4 0.034(2) 0.026(2) 0.025(2) 0.0037(18) -0.0129(19) -0.0046(19)
C5 0.038(3) 0.055(3) 0.026(2) 0.002(2) -0.016(2) -0.015(2)
C6 0.045(3) 0.073(4) 0.025(2) 0.007(2) -0.010(2) -0.022(3)
C7 0.029(3) 0.058(3) 0.035(3) 0.007(2) -0.006(2) -0.016(2)
C8 0.031(3) 0.046(3) 0.032(2) 0.002(2) -0.012(2) -0.014(2)
C9 0.064(4) 0.036(3) 0.035(3) 0.014(2) -0.023(2) -0.025(3)
C10 0.060(3) 0.033(3) 0.038(3) 0.010(2) -0.026(3) -0.010(2)
C11 0.043(3) 0.029(2) 0.025(2) -0.0001(18) -0.019(2) -0.007(2)
C12 0.038(3) 0.035(3) 0.025(2) -0.0030(19) -0.017(2) -0.004(2)
C13 0.059(4) 0.038(3) 0.049(3) 0.004(2) -0.035(3) -0.006(3)
C14 0.045(3) 0.048(3) 0.058(3) -0.005(3) -0.036(3) 0.006(3)
C15 0.037(3) 0.063(4) 0.052(3) -0.006(3) -0.026(3) -0.005(3)
C16 0.033(3) 0.043(3) 0.037(3) -0.001(2) -0.015(2) -0.009(2)
C17 0.033(3) 0.055(3) 0.037(3) 0.014(2) -0.010(2) -0.016(2)
C18 0.033(3) 0.050(3) 0.031(2) 0.006(2) -0.005(2) -0.005(2)
C19 0.034(3) 0.030(2) 0.024(2) 0.0089(19) -0.0135(19) -0.005(2)
C20 0.037(3) 0.030(2) 0.023(2) 0.0062(18) -0.012(2) -0.003(2)
C21 0.053(3) 0.040(3) 0.033(3) 0.000(2) -0.011(2) -0.001(3)
C22 0.077(4) 0.032(3) 0.041(3) -0.006(2) -0.019(3) -0.006(3)
C23 0.081(4) 0.032(3) 0.048(3) 0.004(2) -0.026(3) -0.022(3)
C24 0.052(3) 0.034(3) 0.035(3) 0.009(2) -0.019(2) -0.016(2)
C25 0.031(2) 0.037(3) 0.029(2) 0.0045(19) -0.0082(19) -0.013(2)
C26 0.029(3) 0.047(3) 0.040(3) 0.012(2) -0.016(2) -0.012(2)
C27 0.036(3) 0.046(3) 0.032(2) 0.013(2) -0.016(2) -0.010(2)
C28 0.037(3) 0.028(2) 0.026(2) 0.0062(18) -0.012(2) -0.009(2)
C29 0.032(2) 0.028(2) 0.027(2) 0.0022(18) -0.0119(19) -0.008(2)
C30 0.038(3) 0.035(3) 0.037(2) 0.010(2) -0.021(2) -0.015(2)
C31 0.047(3) 0.047(3) 0.039(3) 0.015(2) -0.024(2) -0.024(2)
C32 0.057(3) 0.056(3) 0.037(3) 0.016(2) -0.028(2) -0.032(3)
C33 0.026(6) 0.052(8) 0.035(6) 0.011(5) -0.009(5) -0.020(6)
C34 0.036(7) 0.020(7) 0.065(9) 0.001(6) -0.021(7) -0.007(5)
C35 0.039(7) 0.038(8) 0.037(6) 0.006(5) -0.012(5) -0.018(6)
C44 0.062(11) 0.047(9) 0.038(7) -0.012(7) -0.007(8) -0.008(8)
C33B 0.040(7) 0.040(7) 0.034(6) -0.001(5) -0.004(5) -0.014(6)
C34B 0.058(10) 0.043(8) 0.048(9) -0.016(7) -0.009(8) -0.020(7)
C35B 0.044(7) 0.040(8) 0.031(6) 0.000(5) -0.017(5) -0.009(6)
C44B 0.053(9) 0.040(8) 0.039(7) 0.004(5) -0.023(6) -0.021(6)
C36 0.056(3) 0.064(4) 0.032(3) 0.020(2) -0.021(2) -0.034(3)
C37 0.033(3) 0.042(3) 0.033(2) 0.009(2) -0.011(2) -0.016(2)
C38 0.036(3) 0.036(3) 0.033(2) 0.009(2) -0.015(2) -0.013(2)
C39 0.039(3) 0.062(4) 0.044(3) 0.020(3) -0.017(2) -0.027(3)
C40 0.048(3) 0.065(4) 0.045(3) 0.026(3) -0.026(3) -0.025(3)
C41 0.042(3) 0.049(3) 0.041(3) 0.017(2) -0.020(2) -0.022(3)
C42 0.052(3) 0.063(3) 0.036(3) 0.018(2) -0.026(2) -0.030(3)
C43 0.052(3) 0.049(3) 0.029(2) 0.009(2) -0.018(2) -0.022(3)
C45 0.044(3) 0.034(3) 0.030(2) -0.0002(19) -0.018(2) -0.012(2)
C46 0.054(3) 0.053(3) 0.022(2) 0.008(2) -0.015(2) -0.022(3)
C47 0.051(3) 0.049(3) 0.029(2) 0.008(2) -0.017(2) -0.022(3)
C48 0.037(3) 0.035(3) 0.027(2) 0.0006(19) -0.013(2) -0.011(2)
C49 0.040(3) 0.030(2) 0.028(2) 0.0061(18) -0.014(2) -0.013(2)
B1 0.038(3) 0.048(3) 0.036(3) 0.013(3) -0.015(2) -0.026(3)
F8 0.0525(17) 0.0463(19) 0.074(2) 0.0119(14) -0.0267(15) -0.0335(16)
F9 0.0525(17) 0.0463(19) 0.074(2) 0.0119(14) -0.0267(15) -0.0335(16)
F10 0.0525(17) 0.0463(19) 0.074(2) 0.0119(14) -0.0267(15) -0.0335(16)
F8B 0.0525(17) 0.0463(19) 0.074(2) 0.0119(14) -0.0267(15) -0.0335(16)
F9B 0.0525(17) 0.0463(19) 0.074(2) 0.0119(14) -0.0267(15) -0.0335(16)
F10B 0.0525(17) 0.0463(19) 0.074(2) 0.0119(14) -0.0267(15) -0.0335(16)
F8C 0.0525(17) 0.0463(19) 0.074(2) 0.0119(14) -0.0267(15) -0.0335(16)
F9C 0.0525(17) 0.0463(19) 0.074(2) 0.0119(14) -0.0267(15) -0.0335(16)
F10C 0.0525(17) 0.0463(19) 0.074(2) 0.0119(14) -0.0267(15) -0.0335(16)
F11 0.185(4) 0.092(3) 0.104(3) 0.073(2) -0.114(3) -0.095(3)
F12 0.099(3) 0.070(3) 0.116(3) 0.002(2) -0.079(3) 0.009(2)
F13 0.119(3) 0.0487(19) 0.088(2) 0.0187(17) -0.084(2) -0.036(2)
F14 0.0658(19) 0.055(2) 0.0477(14) -0.0033(14) -0.0197(15) -0.0169(17)
F15 0.0658(19) 0.055(2) 0.0477(14) -0.0033(14) -0.0197(15) -0.0169(17)
F16 0.0658(19) 0.055(2) 0.0477(14) -0.0033(14) -0.0197(15) -0.0169(17)
F14B 0.0658(19) 0.055(2) 0.0477(14) -0.0033(14) -0.0197(15) -0.0169(17)
F15B 0.0658(19) 0.055(2) 0.0477(14) -0.0033(14) -0.0197(15) -0.0169(17)
F16B 0.0658(19) 0.055(2) 0.0477(14) -0.0033(14) -0.0197(15) -0.0169(17)
F14C 0.0658(19) 0.055(2) 0.0477(14) -0.0033(14) -0.0197(15) -0.0169(17)
F15C 0.0658(19) 0.055(2) 0.0477(14) -0.0033(14) -0.0197(15) -0.0169(17)
F16C 0.0658(19) 0.055(2) 0.0477(14) -0.0033(14) -0.0197(15) -0.0169(17)
F17 0.055(4) 0.062(4) 0.107(5) -0.022(4) -0.049(4) 0.010(3)
F18 0.047(3) 0.105(5) 0.071(4) 0.013(4) -0.040(3) -0.024(3)
F19 0.053(3) 0.070(3) 0.107(4) 0.015(3) -0.036(3) -0.035(2)
F17B 0.083(6) 0.121(7) 0.129(7) 0.042(6) -0.069(6) -0.036(5)
F18B 0.102(6) 0.141(7) 0.157(8) -0.027(6) -0.073(6) -0.044(5)
F19B 0.059(5) 0.142(7) 0.128(7) 0.010(6) -0.030(5) -0.051(5)
F20 0.110(3) 0.134(4) 0.129(4) -0.061(3) 0.038(3) -0.101(3)
F21 0.123(3) 0.073(2) 0.104(3) 0.033(2) -0.087(3) -0.065(2)
F22 0.108(3) 0.083(3) 0.139(3) 0.074(3) -0.092(3) -0.068(2)
F23 0.071(3) 0.061(3) 0.045(2) -0.008(2) -0.0046(17) -0.020(2)
F24 0.071(3) 0.061(3) 0.045(2) -0.008(2) -0.0046(17) -0.020(2)
F25 0.071(3) 0.061(3) 0.045(2) -0.008(2) -0.0046(17) -0.020(2)
F23B 0.071(3) 0.061(3) 0.045(2) -0.008(2) -0.0046(17) -0.020(2)
F24B 0.071(3) 0.061(3) 0.045(2) -0.008(2) -0.0046(17) -0.020(2)
F25B 0.071(3) 0.061(3) 0.045(2) -0.008(2) -0.0046(17) -0.020(2)
F23C 0.071(3) 0.061(3) 0.045(2) -0.008(2) -0.0046(17) -0.020(2)
F24C 0.071(3) 0.061(3) 0.045(2) -0.008(2) -0.0046(17) -0.020(2)
F25C 0.071(3) 0.061(3) 0.045(2) -0.008(2) -0.0046(17) -0.020(2)
F26 0.060(2) 0.0506(19) 0.0511(18) 0.0127(15) -0.0010(16) -0.0116(16)
F27 0.070(2) 0.0493(18) 0.066(2) 0.0198(15) -0.0365(17) -0.0340(17)
F28 0.060(2) 0.070(2) 0.0563(18) 0.0294(16) -0.0374(16) -0.0303(17)
F29 0.058(4) 0.059(4) 0.059(4) 0.0044(9) -0.0233(18) -0.0221(17)
F30 0.052(4) 0.052(4) 0.051(4) 0.0044(9) -0.0201(17) -0.0190(16)
F31 0.026(3) 0.027(3) 0.027(3) 0.0019(8) -0.0106(13) -0.0095(12)
F29B 0.040(3) 0.040(3) 0.040(3) 0.0027(9) -0.0158(15) -0.0153(14)
F30B 0.059(4) 0.059(4) 0.059(4) 0.0043(9) -0.0238(18) -0.0216(17)
F31B 0.042(4) 0.042(4) 0.042(4) 0.0034(9) -0.0165(16) -0.0157(15)
F29C 0.0462(16) 0.0475(16) 0.0481(16) 0.0035(8) -0.0178(9) -0.0186(9)
F30C 0.0632(19) 0.0630(19) 0.0634(19) 0.0049(8) -0.0237(10) -0.0231(10)
F31C 0.0668(19) 0.069(2) 0.068(2) 0.0058(8) -0.0276(10) -0.0248(10)
C50 0.031(2) 0.029(2) 0.026(2) 0.0001(18) -0.0116(19) -0.010(2)
C51 0.031(2) 0.034(3) 0.028(2) 0.0006(19) -0.0136(19) -0.009(2)
C52 0.034(3) 0.034(3) 0.034(2) -0.002(2) -0.010(2) -0.016(2)
C53 0.046(3) 0.026(2) 0.036(3) 0.005(2) -0.016(2) -0.013(2)
C54 0.048(3) 0.029(3) 0.034(2) 0.0052(19) -0.024(2) -0.013(2)
C55 0.041(3) 0.030(2) 0.036(2) 0.0032(19) -0.023(2) -0.016(2)
C56 0.054(3) 0.043(3) 0.054(3) 0.008(3) -0.025(3) -0.023(3)
C57 0.090(5) 0.039(3) 0.066(4) 0.018(3) -0.055(4) -0.031(3)
C58 0.034(3) 0.030(2) 0.036(2) 0.0069(19) -0.018(2) -0.014(2)
C59 0.030(2) 0.037(3) 0.034(2) 0.008(2) -0.014(2) -0.012(2)
C60 0.037(3) 0.036(3) 0.036(3) 0.008(2) -0.009(2) -0.012(2)
C61 0.031(3) 0.040(3) 0.051(3) 0.005(2) -0.004(2) -0.010(2)
C62 0.029(3) 0.040(3) 0.068(4) 0.006(3) -0.019(3) -0.014(2)
C63 0.041(3) 0.036(3) 0.048(3) 0.007(2) -0.023(2) -0.018(2)
C64 0.043(3) 0.059(4) 0.037(3) 0.004(3) -0.008(2) -0.005(3)
C65 0.053(3) 0.070(3) 0.107(4) 0.015(3) -0.036(3) -0.035(2)
C66 0.036(2) 0.030(2) 0.032(2) 0.0094(19) -0.022(2) -0.012(2)
C67 0.038(3) 0.035(3) 0.033(2) 0.008(2) -0.021(2) -0.014(2)
C68 0.046(3) 0.030(3) 0.044(3) 0.007(2) -0.029(2) -0.015(2)
C69 0.059(3) 0.026(2) 0.037(3) 0.001(2) -0.028(2) -0.013(2)
C70 0.060(2) 0.039(2) 0.0368(19) 0.0045(16) -0.0177(17) -0.0187(19)
C71 0.038(3) 0.032(3) 0.033(2) 0.0089(19) -0.019(2) -0.015(2)
C73 0.063(4) 0.048(3) 0.048(3) 0.008(3) -0.031(3) -0.030(3)
C74 0.060(2) 0.039(2) 0.0368(19) 0.0045(16) -0.0177(17) -0.0187(19)
C75 0.035(2) 0.028(2) 0.031(2) -0.0015(18) -0.018(2) -0.012(2)
C76 0.033(2) 0.028(2) 0.031(2) 0.0010(19) -0.015(2) -0.012(2)
C77 0.040(3) 0.031(2) 0.034(2) 0.0082(19) -0.018(2) -0.017(2)
C78 0.038(3) 0.035(3) 0.037(3) 0.003(2) -0.021(2) -0.008(2)
C79 0.0355(19) 0.045(2) 0.043(2) 0.0009(16) -0.0188(16) -0.0079(17)
C80 0.033(3) 0.039(3) 0.029(2) 0.0018(19) -0.014(2) -0.014(2)
C81 0.048(3) 0.037(3) 0.047(3) 0.009(2) -0.023(3) -0.016(3)
C82 0.0355(19) 0.045(2) 0.043(2) 0.0009(16) -0.0188(16) -0.0079(17)
B2 0.035(3) 0.032(3) 0.029(3) 0.004(2) -0.018(2) -0.016(2)

loop_
_atom_type_symbol
_atom_type_description
_atom_type_scat_dispersion_real
_atom_type_scat_dispersion_imag
_atom_type_scat_source
C C 0.0033 0.0016 'International Tables Vol C Tables 4.2.6.8 and 6.1.1.4'
H H 0.0000 0.0000 'International Tables Vol C Tables 4.2.6.8 and 6.1.1.4'
B B 0.0013 0.0007 'International Tables Vol C Tables 4.2.6.8 and 6.1.1.4'
F F 0.0171 0.0103 'International Tables Vol C Tables 4.2.6.8 and 6.1.1.4'
N N 0.0061 0.0033 'International Tables Vol C Tables 4.2.6.8 and 6.1.1.4'
S S 0.1246 0.1234 'International Tables Vol C Tables 4.2.6.8 and 6.1.1.4'
Y Y -2.7962 3.5667 'International Tables Vol C Tables 4.2.6.8 and 6.1.1.4'

loop_
_geom_angle_atom_site_label_1
_geom_angle_atom_site_label_2
_geom_angle_atom_site_label_3
_geom_angle
_geom_angle_site_symmetry_1
_geom_angle_site_symmetry_3
_geom_angle_publ_flag
F1 Y1 N8 138.07(11) . . ?
F1 Y1 N5 138.66(11) . . ?
N8 Y1 N5 73.87(12) . . ?
F1 Y1 N2 137.05(10) . . ?
N8 Y1 N2 72.72(12) . . ?
N5 Y1 N2 65.55(11) . . ?
F1 Y1 N11 88.45(10) . 2 ?
N8 Y1 N11 77.25(11) . 2 ?
N5 Y1 N11 72.36(11) . 2 ?
N2 Y1 N11 133.36(11) . 2 ?
F1 Y1 N10 84.03(10) . . ?
N8 Y1 N10 79.66(11) . . ?
N5 Y1 N10 134.98(11) . . ?
N2 Y1 N10 72.17(11) . . ?
N11 Y1 N10 135.56(11) 2 . ?
F1 Y1 N6 75.98(11) . . ?
N8 Y1 N6 131.22(11) . . ?
N5 Y1 N6 63.09(12) . . ?
N2 Y1 N6 106.62(12) . . ?
N11 Y1 N6 69.01(11) 2 . ?
N10 Y1 N6 148.24(11) . . ?
F1 Y1 N9 74.67(11) . . ?
N8 Y1 N9 63.44(12) . . ?
N5 Y1 N9 125.65(11) . . ?
N2 Y1 N9 125.00(12) . . ?
N11 Y1 N9 66.90(11) 2 . ?
N10 Y1 N9 68.87(10) . . ?
N6 Y1 N9 126.86(11) . . ?
F1 Y1 N3 76.29(10) . . ?
N8 Y1 N3 130.26(11) . . ?
N5 Y1 N3 102.94(11) . . ?
N2 Y1 N3 61.95(11) . . ?
N11 Y1 N3 150.70(11) 2 . ?
N10 Y1 N3 68.33(10) . . ?
N6 Y1 N3 82.95(11) . . ?
N9 Y1 N3 129.95(11) . . ?
C30 S1 C33B 90.0(4) . . ?
C30 S1 C33 92.4(3) . . ?
C43 S2 C35 90.0(4) . . ?
C43 S2 C35B 93.7(4) . . ?
C1 N1 N2 109.8(3) . . ?
C1 N1 B1 131.3(4) . . ?
N2 N1 B1 118.2(3) . . ?
C3 N2 N1 106.8(3) . . ?
C3 N2 Y1 124.5(3) . . ?
N1 N2 Y1 128.6(2) . . ?
C8 N3 C4 117.6(4) . . ?
C8 N3 Y1 122.3(3) . . ?
C4 N3 Y1 118.4(3) . . ?
C9 N4 N5 108.9(4) . . ?
C9 N4 B1 131.5(4) . . ?
N5 N4 B1 119.3(4) . . ?
C11 N5 N4 107.3(4) . . ?
C11 N5 Y1 124.1(3) . . ?
N4 N5 Y1 128.5(3) . . ?
C16 N6 C12 117.4(4) . . ?
C16 N6 Y1 122.4(3) . . ?
C12 N6 Y1 119.1(3) . . ?
C17 N7 N8 109.5(4) . . ?
C17 N7 B1 131.0(4) . . ?
N8 N7 B1 119.5(4) . . ?
C19 N8 N7 107.1(3) . . ?
C19 N8 Y1 123.4(3) . . ?
N7 N8 Y1 129.4(3) . . ?
C24 N9 C20 118.3(4) . . ?
C24 N9 Y1 122.7(3) . . ?
C20 N9 Y1 118.9(3) . . ?
C29 N10 C25 117.7(4) . . ?
C29 N10 Y1 115.2(3) . . ?
C25 N10 Y1 125.4(3) . . ?
C49 N11 C48 117.3(4) . . ?
C49 N11 Y1 116.4(3) . 2 ?
C48 N11 Y1 126.3(3) . 2 ?
N1 C1 C2 108.4(4) . . ?
N1 C1 H1 125.8 . . ?
C2 C1 H1 125.8 . . ?
C1 C2 C3 104.6(4) . . ?
C1 C2 H2 127.7 . . ?
C3 C2 H2 127.7 . . ?
N2 C3 C2 110.4(4) . . ?
N2 C3 C4 116.9(4) . . ?
C2 C3 C4 132.5(4) . . ?
N3 C4 C5 122.1(4) . . ?
N3 C4 C3 115.6(3) . . ?
C5 C4 C3 122.3(4) . . ?
C6 C5 C4 119.2(4) . . ?
C6 C5 H5 120.4 . . ?
C4 C5 H5 120.4 . . ?
C5 C6 C7 119.1(4) . . ?
C5 C6 H6 120.4 . . ?
C7 C6 H6 120.4 . . ?
C8 C7 C6 118.1(4) . . ?
C8 C7 H7 120.9 . . ?
C6 C7 H7 120.9 . . ?
N3 C8 C7 123.9(4) . . ?
N3 C8 H8 118.0 . . ?
C7 C8 H8 118.0 . . ?
N4 C9 C10 109.3(4) . . ?
N4 C9 H9 125.3 . . ?
C10 C9 H9 125.3 . . ?
C9 C10 C11 104.2(4) . . ?
C9 C10 H10 127.9 . . ?
C11 C10 H10 127.9 . . ?
N5 C11 C10 110.3(4) . . ?
N5 C11 C12 117.3(4) . . ?
C10 C11 C12 132.4(4) . . ?
N6 C12 C13 121.4(5) . . ?
N6 C12 C11 115.1(4) . . ?
C13 C12 C11 123.5(4) . . ?
C14 C13 C12 120.2(5) . . ?
C14 C13 H13 119.9 . . ?
C12 C13 H13 119.9 . . ?
C15 C14 C13 118.5(5) . . ?
C15 C14 H14 120.7 . . ?
C13 C14 H14 120.7 . . ?
C14 C15 C16 118.9(5) . . ?
C14 C15 H15 120.6 . . ?
C16 C15 H15 120.6 . . ?
N6 C16 C15 123.6(5) . . ?
N6 C16 H16 118.2 . . ?
C15 C16 H16 118.2 . . ?
N7 C17 C18 109.0(4) . . ?
N7 C17 H17 125.5 . . ?
C18 C17 H17 125.5 . . ?
C17 C18 C19 105.2(4) . . ?
C17 C18 H18 127.4 . . ?
C19 C18 H18 127.4 . . ?
N8 C19 C18 109.3(4) . . ?
N8 C19 C20 118.8(4) . . ?
C18 C19 C20 131.9(4) . . ?
N9 C20 C21 121.2(5) . . ?
N9 C20 C19 115.4(4) . . ?
C21 C20 C19 123.4(4) . . ?
C22 C21 C20 119.7(5) . . ?
C22 C21 H21 120.1 . . ?
C20 C21 H21 120.1 . . ?
C23 C22 C21 119.4(5) . . ?
C23 C22 H22 120.3 . . ?
C21 C22 H22 120.3 . . ?
C22 C23 C24 118.2(5) . . ?
C22 C23 H23 120.9 . . ?
C24 C23 H23 120.9 . . ?
N9 C24 C23 123.2(5) . . ?
N9 C24 H24 118.4 . . ?
C23 C24 H24 118.4 . . ?
N10 C25 C26 122.7(4) . . ?
N10 C25 H25 118.7 . . ?
C26 C25 H25 118.7 . . ?
C27 C26 C25 119.1(4) . . ?
C27 C26 H26 120.4 . . ?
C25 C26 H26 120.4 . . ?
C26 C27 C28 119.5(4) . . ?
C26 C27 H27 120.2 . . ?
C28 C27 H27 120.2 . . ?
C27 C28 C29 117.3(4) . . ?
C27 C28 C30 121.9(4) . . ?
C29 C28 C30 120.7(4) . . ?
N10 C29 C28 123.6(4) . . ?
N10 C29 H29 118.2 . . ?
C28 C29 H29 118.2 . . ?
C31 C30 C28 126.0(4) . . ?
C31 C30 S1 114.5(4) . . ?
C28 C30 S1 119.4(3) . . ?
C30 C31 C32 114.7(4) . . ?
C30 C31 H31 122.6 . . ?
C32 C31 H31 122.6 . . ?
C38 C32 C31 131.5(4) . . ?
C38 C32 C33B 116.6(5) . . ?
C31 C32 C33B 109.1(5) . . ?
C38 C32 C33 114.7(5) . . ?
C31 C32 C33 112.5(5) . . ?
C35 C33 C34 114.8(11) . . ?
C35 C33 C32 105.5(8) . . ?
C34 C33 C32 113.6(9) . . ?
C35 C33 S1 111.8(8) . . ?
C34 C33 S1 108.7(8) . . ?
C32 C33 S1 101.6(5) . . ?
C33 C34 H34A 109.5 . . ?
C33 C34 H34B 109.5 . . ?
H34A C34 H34B 109.5 . . ?
C33 C34 H34C 109.5 . . ?
H34A C34 H34C 109.5 . . ?
H34B C34 H34C 109.5 . . ?
C33 C35 C44 113.4(12) . . ?
C33 C35 C36 105.3(9) . . ?
C44 C35 C36 112.4(10) . . ?
C33 C35 S2 113.4(8) . . ?
C44 C35 S2 108.2(10) . . ?
C36 C35 S2 103.8(6) . . ?
C35 C44 H44A 109.5 . . ?
C35 C44 H44B 109.5 . . ?
H44A C44 H44B 109.5 . . ?
C35 C44 H44C 109.5 . . ?
H44A C44 H44C 109.5 . . ?
H44B C44 H44C 109.5 . . ?
C35B C33B C34B 115.1(12) . . ?
C35B C33B C32 104.9(8) . . ?
C34B C33B C32 111.0(11) . . ?
C35B C33B S1 111.5(9) . . ?
C34B C33B S1 110.1(10) . . ?
C32 C33B S1 103.6(6) . . ?
C33B C34B H34D 109.5 . . ?
C33B C34B H34E 109.5 . . ?
H34D C34B H34E 109.5 . . ?
C33B C34B H34F 109.5 . . ?
H34D C34B H34F 109.5 . . ?
H34E C34B H34F 109.5 . . ?
C44B C35B C33B 115.1(12) . . ?
C44B C35B C36 114.7(9) . . ?
C33B C35B C36 103.4(9) . . ?
C44B C35B S2 110.1(8) . . ?
C33B C35B S2 111.5(8) . . ?
C36 C35B S2 101.1(6) . . ?
C35B C44B H44D 109.5 . . ?
C35B C44B H44E 109.5 . . ?
H44D C44B H44E 109.5 . . ?
C35B C44B H44F 109.5 . . ?
H44D C44B H44F 109.5 . . ?
H44E C44B H44F 109.5 . . ?
C37 C36 C42 131.9(4) . . ?
C37 C36 C35 115.8(6) . . ?
C42 C36 C35 109.3(5) . . ?
C37 C36 C35B 114.6(6) . . ?
C42 C36 C35B 112.3(5) . . ?
C36 C37 C38 121.6(4) . . ?
C36 C37 C41 129.9(4) . . ?
C38 C37 C41 108.4(4) . . ?
C32 C38 C37 121.2(4) . . ?
C32 C38 C39 128.4(4) . . ?
C37 C38 C39 110.3(4) . . ?
F2 C39 F3 106.3(4) . . ?
F2 C39 C38 112.9(4) . . ?
F3 C39 C38 114.3(4) . . ?
F2 C39 C40 109.3(4) . . ?
F3 C39 C40 111.3(4) . . ?
C38 C39 C40 102.9(4) . . ?
F4 C40 F5 107.4(4) . . ?
F4 C40 C41 113.7(4) . . ?
F5 C40 C41 108.1(5) . . ?
F4 C40 C39 113.6(5) . . ?
F5 C40 C39 108.7(4) . . ?
C41 C40 C39 105.1(4) . . ?
F7 C41 F6 106.0(4) . . ?
F7 C41 C37 114.4(4) . . ?
F6 C41 C37 111.7(4) . . ?
F7 C41 C40 113.3(4) . . ?
F6 C41 C40 107.9(4) . . ?
C37 C41 C40 103.4(4) . . ?
C43 C42 C36 114.7(4) . . ?
C43 C42 H42 122.7 . . ?
C36 C42 H42 122.7 . . ?
C42 C43 C45 127.1(4) . . ?
C42 C43 S2 114.0(4) . . ?
C45 C43 S2 118.8(3) . . ?
C46 C45 C49 116.6(4) . . ?
C46 C45 C43 123.5(4) . . ?
C49 C45 C43 119.9(4) . . ?
C47 C46 C45 119.7(4) . . ?
C47 C46 H46 120.2 . . ?
C45 C46 H46 120.2 . . ?
C46 C47 C48 119.2(4) . . ?
C46 C47 H47 120.4 . . ?
C48 C47 H47 120.4 . . ?
N11 C48 C47 122.8(4) . . ?
N11 C48 H48 118.6 . . ?
C47 C48 H48 118.6 . . ?
N11 C49 C45 124.4(4) . . ?
N11 C49 H49 117.8 . . ?
C45 C49 H49 117.8 . . ?
N7 B1 N4 110.4(4) . . ?
N7 B1 N1 108.4(4) . . ?
N4 B1 N1 106.6(4) . . ?
N7 B1 H1B 110(2) . . ?
N4 B1 H1B 112(2) . . ?
N1 B1 H1B 110(2) . . ?
C51 C50 C55 115.8(4) . . ?
C51 C50 B2 124.7(4) . . ?
C55 C50 B2 119.1(4) . . ?
C52 C51 C50 122.0(4) . . ?
C52 C51 H51 119.0 . . ?
C50 C51 H51 119.0 . . ?
C53 C52 C51 120.9(4) . . ?
C53 C52 C56 120.3(4) . . ?
C51 C52 C56 118.8(4) . . ?
C52 C53 C54 118.4(4) . . ?
C52 C53 H53 120.8 . . ?
C54 C53 H53 120.8 . . ?
C55 C54 C53 120.2(4) . . ?
C55 C54 C57 120.1(4) . . ?
C53 C54 C57 119.7(4) . . ?
C54 C55 C50 122.7(4) . . ?
C54 C55 H55 118.6 . . ?
C50 C55 H55 118.6 . . ?
F8 C56 F10 113.2(4) . . ?
F8B C56 F10B 109.3(4) . . ?
F9C C56 F10C 109.3(4) . . ?
F8B C56 F9B 107.5(4) . . ?
F10B C56 F9B 108.2(4) . . ?
F9C C56 F8C 107.7(4) . . ?
F10C C56 F8C 106.9(3) . . ?
F8 C56 F9 105.2(5) . . ?
F10 C56 F9 102.8(4) . . ?
F8 C56 C52 116.1(5) . . ?
F9C C56 C52 112.8(5) . . ?
F10 C56 C52 112.7(4) . . ?
F8B C56 C52 118.3(9) . . ?
F10B C56 C52 111.6(8) . . ?
F10C C56 C52 112.7(5) . . ?
F9B C56 C52 101.2(9) . . ?
F8C C56 C52 107.1(5) . . ?
F9 C56 C52 105.3(4) . . ?
F11 C57 F13 105.8(5) . . ?
F11 C57 F12 106.8(5) . . ?
F13 C57 F12 107.0(5) . . ?
F11 C57 C54 112.5(5) . . ?
F13 C57 C54 112.7(4) . . ?
F12 C57 C54 111.7(5) . . ?
C63 C58 C59 115.1(4) . . ?
C63 C58 B2 124.7(4) . . ?
C59 C58 B2 119.8(4) . . ?
C60 C59 C58 122.3(4) . . ?
C60 C59 H59 118.9 . . ?
C58 C59 H59 118.9 . . ?
C61 C60 C59 120.7(5) . . ?
C61 C60 C64 120.3(4) . . ?
C59 C60 C64 119.0(4) . . ?
C60 C61 C62 118.5(5) . . ?
C60 C61 H61 120.8 . . ?
C62 C61 H61 120.8 . . ?
C61 C62 C63 120.8(5) . . ?
C61 C62 C65 119.1(5) . . ?
C63 C62 C65 120.0(5) . . ?
C62 C63 C58 122.5(5) . . ?
C62 C63 H63 118.7 . . ?
C58 C63 H63 118.7 . . ?
F14B C64 F15B 111.7(7) . . ?
F14B C64 F16B 92.5(6) . . ?
F15B C64 F16B 109.6(7) . . ?
F16C C64 F15C 113.5(9) . . ?
F14 C64 F16 99.7(10) . . ?
F14 C64 F15 108.4(9) . . ?
F16 C64 F15 96.0(10) . . ?
F16C C64 C60 113.3(7) . . ?
F14 C64 C60 118.3(8) . . ?
F14B C64 C60 115.8(6) . . ?
F15B C64 C60 113.2(5) . . ?
F16B C64 C60 112.2(5) . . ?
F15C C64 C60 109.2(7) . . ?
F16 C64 C60 116.9(7) . . ?
F15 C64 C60 114.5(7) . . ?
F16C C64 F14C 133.8(10) . . ?
F15C C64 F14C 82.2(9) . . ?
C60 C64 F14C 100.0(7) . . ?
F17B C65 F18B 114.6(12) . . ?
F19 C65 F17 107.3(7) . . ?
F19 C65 F18 105.8(7) . . ?
F17 C65 F18 101.0(7) . . ?
F17B C65 F19B 111.0(11) . . ?
F18B C65 F19B 95.7(9) . . ?
F17B C65 C62 115.6(8) . . ?
F19 C65 C62 115.7(7) . . ?
F18B C65 C62 110.1(7) . . ?
F17 C65 C62 112.4(6) . . ?
F18 C65 C62 113.5(6) . . ?
F19B C65 C62 107.9(7) . . ?
C67 C66 C71 115.6(4) . . ?
C67 C66 B2 124.4(4) . . ?
C71 C66 B2 119.0(4) . . ?
C68 C67 C66 121.9(4) . . ?
C68 C67 H67 119.0 . . ?
C66 C67 H67 119.0 . . ?
C69 C68 C67 121.2(4) . . ?
C69 C68 C73 117.7(4) . . ?
C67 C68 C73 121.0(4) . . ?
C68 C69 C70 118.2(4) . . ?
C68 C69 H69 120.9 . . ?
C70 C69 H69 120.9 . . ?
C71 C70 C69 120.3(5) . . ?
C71 C70 C74 119.7(5) . . ?
C69 C70 C74 120.0(4) . . ?
C70 C71 C66 122.8(4) . . ?
C70 C71 H71 118.6 . . ?
C66 C71 H71 118.6 . . ?
F20 C73 F21 106.7(5) . . ?
F20 C73 F22 106.0(5) . . ?
F21 C73 F22 104.0(4) . . ?
F20 C73 C68 114.1(4) . . ?
F21 C73 C68 113.7(4) . . ?
F22 C73 C68 111.6(4) . . ?
F25 C74 F23 109.6(7) . . ?
F25C C74 F24C 108.6(8) . . ?
F25C C74 F23C 110.9(9) . . ?
F24C C74 F23C 100.0(8) . . ?
F23B C74 F24B 106.8(5) . . ?
F23B C74 F25B 105.9(6) . . ?
F24B C74 F25B 102.8(5) . . ?
F25 C74 F24 105.1(6) . . ?
F23 C74 F24 104.9(6) . . ?
F25C C74 C70 114.2(6) . . ?
F23B C74 C70 113.3(6) . . ?
F25 C74 C70 111.5(6) . . ?
F23 C74 C70 118.2(7) . . ?
F24C C74 C70 110.3(6) . . ?
F23C C74 C70 111.9(6) . . ?
F24B C74 C70 116.3(6) . . ?
F25B C74 C70 110.8(5) . . ?
F24 C74 C70 106.5(6) . . ?
C80 C75 C76 115.2(4) . . ?
C80 C75 B2 124.8(4) . . ?
C76 C75 B2 119.2(4) . . ?
C77 C76 C75 122.8(4) . . ?
C77 C76 H76 118.6 . . ?
C75 C76 H76 118.6 . . ?
C78 C77 C76 120.8(4) . . ?
C78 C77 C81 121.2(4) . . ?
C76 C77 C81 118.0(4) . . ?
C77 C78 C79 118.1(4) . . ?
C77 C78 H78 121.0 . . ?
C79 C78 H78 121.0 . . ?
C78 C79 C80 120.7(4) . . ?
C78 C79 C82 120.0(4) . . ?
C80 C79 C82 119.3(3) . . ?
C79 C80 C75 122.4(4) . . ?
C79 C80 H80 118.8 . . ?
C75 C80 H80 118.8 . . ?
F28 C81 F26 107.2(4) . . ?
F28 C81 F27 106.0(4) . . ?
F26 C81 F27 105.1(4) . . ?
F28 C81 C77 113.0(4) . . ?
F26 C81 C77 113.1(4) . . ?
F27 C81 C77 111.9(4) . . ?
F31B C82 F30B 111.7(10) . . ?
F31C C82 F30C 108.7(3) . . ?
F31C C82 F29C 108.6(3) . . ?
F30C C82 F29C 108.6(3) . . ?
F29 C82 F31 108.6(9) . . ?
F29 C82 F30 112.8(10) . . ?
F31 C82 F30 104.5(9) . . ?
F31B C82 F29B 106.1(9) . . ?
F30B C82 F29B 103.3(10) . . ?
F29 C82 C79 111.1(8) . . ?
F31B C82 C79 115.3(7) . . ?
F30B C82 C79 112.1(7) . . ?
F31C C82 C79 110.4(3) . . ?
F30C C82 C79 108.6(4) . . ?
F29C C82 C79 111.9(3) . . ?
F31 C82 C79 109.3(5) . . ?
F30 C82 C79 110.3(7) . . ?
F29B C82 C79 107.4(6) . . ?
C58 B2 C75 111.3(3) . . ?
C58 B2 C66 115.3(4) . . ?
C75 B2 C66 100.5(3) . . ?
C58 B2 C50 103.6(4) . . ?
C75 B2 C50 115.8(4) . . ?
C66 B2 C50 110.8(3) . . ?

loop_
_geom_bond_atom_site_label_1
_geom_bond_atom_site_label_2
_geom_bond_distance
_geom_bond_site_symmetry_2
_geom_bond_publ_flag
Y1 F1 2.103(2) . ?
Y1 N8 2.451(3) . ?
Y1 N5 2.466(4) . ?
Y1 N2 2.488(3) . ?
Y1 N11 2.585(3) 2 ?
Y1 N10 2.590(3) . ?
Y1 N6 2.594(4) . ?
Y1 N9 2.623(4) . ?
Y1 N3 2.648(3) . ?
S1 C30 1.756(5) . ?
S1 C33B 1.850(11) . ?
S1 C33 1.889(10) . ?
S2 C43 1.757(5) . ?
S2 C35 1.837(11) . ?
S2 C35B 1.856(11) . ?
F2 C39 1.355(6) . ?
F3 C39 1.355(6) . ?
F4 C40 1.346(6) . ?
F5 C40 1.350(6) . ?
F6 C41 1.375(6) . ?
F7 C41 1.344(6) . ?
N1 C1 1.349(5) . ?
N1 N2 1.350(5) . ?
N1 B1 1.561(6) . ?
N2 C3 1.333(5) . ?
N3 C8 1.335(5) . ?
N3 C4 1.346(5) . ?
N4 C9 1.352(6) . ?
N4 N5 1.356(5) . ?
N4 B1 1.539(7) . ?
N5 C11 1.329(5) . ?
N6 C16 1.332(6) . ?
N6 C12 1.361(6) . ?
N7 C17 1.341(6) . ?
N7 N8 1.352(5) . ?
N7 B1 1.532(7) . ?
N8 C19 1.347(5) . ?
N9 C24 1.330(6) . ?
N9 C20 1.347(6) . ?
N10 C29 1.334(5) . ?
N10 C25 1.341(5) . ?
N11 C49 1.328(5) . ?
N11 C48 1.337(5) . ?
C1 C2 1.375(6) . ?
C1 H1 0.9500 . ?
C2 C3 1.396(6) . ?
C2 H2 0.9500 . ?
C3 C4 1.460(6) . ?
C4 C5 1.393(6) . ?
C5 C6 1.379(7) . ?
C5 H5 0.9500 . ?
C6 C7 1.382(7) . ?
C6 H6 0.9500 . ?
C7 C8 1.382(6) . ?
C7 H7 0.9500 . ?
C8 H8 0.9500 . ?
C9 C10 1.369(7) . ?
C9 H9 0.9500 . ?
C10 C11 1.405(6) . ?
C10 H10 0.9500 . ?
C11 C12 1.461(6) . ?
C12 C13 1.384(6) . ?
C13 C14 1.374(7) . ?
C13 H13 0.9500 . ?
C14 C15 1.371(8) . ?
C14 H14 0.9500 . ?
C15 C16 1.384(7) . ?
C15 H15 0.9500 . ?
C16 H16 0.9500 . ?
C17 C18 1.367(7) . ?
C17 H17 0.9500 . ?
C18 C19 1.395(6) . ?
C18 H18 0.9500 . ?
C19 C20 1.446(6) . ?
C20 C21 1.389(6) . ?
C21 C22 1.375(8) . ?
C21 H21 0.9500 . ?
C22 C23 1.365(8) . ?
C22 H22 0.9500 . ?
C23 C24 1.394(7) . ?
C23 H23 0.9500 . ?
C24 H24 0.9500 . ?
C25 C26 1.380(6) . ?
C25 H25 0.9500 . ?
C26 C27 1.372(6) . ?
C26 H26 0.9500 . ?
C27 C28 1.391(6) . ?
C27 H27 0.9500 . ?
C28 C29 1.394(6) . ?
C28 C30 1.457(6) . ?
C29 H29 0.9500 . ?
C30 C31 1.355(6) . ?
C31 C32 1.422(6) . ?
C31 H31 0.9500 . ?
C32 C38 1.348(6) . ?
C32 C33B 1.575(12) . ?
C32 C33 1.581(11) . ?
C33 C35 1.497(18) . ?
C33 C34 1.550(4) . ?
C34 H34A 0.9800 . ?
C34 H34B 0.9800 . ?
C34 H34C 0.9800 . ?
C35 C44 1.549(4) . ?
C35 C36 1.566(11) . ?
C44 H44A 0.9800 . ?
C44 H44B 0.9800 . ?
C44 H44C 0.9800 . ?
C33B C35B 1.523(19) . ?
C33B C34B 1.550(4) . ?
C34B H34D 0.9800 . ?
C34B H34E 0.9800 . ?
C34B H34F 0.9800 . ?
C35B C44B 1.506(17) . ?
C35B C36 1.615(12) . ?
C44B H44D 0.9800 . ?
C44B H44E 0.9800 . ?
C44B H44F 0.9800 . ?
C36 C37 1.360(7) . ?
C36 C42 1.412(7) . ?
C37 C38 1.436(6) . ?
C37 C41 1.502(6) . ?
C38 C39 1.485(7) . ?
C39 C40 1.537(7) . ?
C40 C41 1.519(7) . ?
C42 C43 1.358(6) . ?
C42 H42 0.9500 . ?
C43 C45 1.458(7) . ?
C45 C46 1.392(6) . ?
C45 C49 1.397(6) . ?
C46 C47 1.367(7) . ?
C46 H46 0.9500 . ?
C47 C48 1.381(6) . ?
C47 H47 0.9500 . ?
C48 H48 0.9500 . ?
C49 H49 0.9500 . ?
B1 H1B 1.09(5) . ?
F8 C56 1.275(7) . ?
F9 C56 1.441(7) . ?
F10 C56 1.336(6) . ?
F8B C56 1.336(4) . ?
F9B C56 1.343(4) . ?
F10B C56 1.337(4) . ?
F8C C56 1.356(4) . ?
F9C C56 1.327(4) . ?
F10C C56 1.342(3) . ?
F11 C57 1.326(6) . ?
F12 C57 1.341(7) . ?
F13 C57 1.328(6) . ?
F14 C64 1.281(15) . ?
F15 C64 1.412(14) . ?
F16 C64 1.377(18) . ?
F14B C64 1.327(11) . ?
F15B C64 1.343(9) . ?
F16B C64 1.347(11) . ?
F14C C64 1.501(18) . ?
F15C C64 1.372(13) . ?
F16C C64 1.252(14) . ?
F17 C65 1.376(10) . ?
F18 C65 1.401(10) . ?
F19 C65 1.258(9) . ?
F17B C65 1.168(12) . ?
F18B C65 1.353(13) . ?
F19B C65 1.419(13) . ?
F20 C73 1.299(6) . ?
F21 C73 1.308(6) . ?
F22 C73 1.333(6) . ?
F23 C74 1.336(11) . ?
F24 C74 1.416(10) . ?
F25 C74 1.327(10) . ?
F23B C74 1.324(9) . ?
F24B C74 1.382(8) . ?
F25B C74 1.406(9) . ?
F23C C74 1.377(12) . ?
F24C C74 1.350(11) . ?
F25C C74 1.270(12) . ?
F26 C81 1.335(6) . ?
F27 C81 1.340(6) . ?
F28 C81 1.334(5) . ?
F29 C82 1.232(15) . ?
F30 C82 1.375(14) . ?
F31 C82 1.367(11) . ?
F29B C82 1.414(13) . ?
F30B C82 1.294(15) . ?
F31B C82 1.271(13) . ?
F29C C82 1.3304(4) . ?
F30C C82 1.3303(4) . ?
F31C C82 1.3303(4) . ?
C50 C51 1.396(6) . ?
C50 C55 1.403(6) . ?
C50 B2 1.641(6) . ?
C51 C52 1.395(6) . ?
C51 H51 0.9500 . ?
C52 C53 1.384(6) . ?
C52 C56 1.512(6) . ?
C53 C54 1.388(6) . ?
C53 H53 0.9500 . ?
C54 C55 1.387(6) . ?
C54 C57 1.498(7) . ?
C55 H55 0.9500 . ?
C58 C63 1.399(6) . ?
C58 C59 1.407(6) . ?
C58 B2 1.629(7) . ?
C59 C60 1.390(6) . ?
C59 H59 0.9500 . ?
C60 C61 1.377(7) . ?
C60 C64 1.492(7) . ?
C61 C62 1.380(7) . ?
C61 H61 0.9500 . ?
C62 C63 1.385(7) . ?
C62 C65 1.491(8) . ?
C63 H63 0.9500 . ?
C66 C67 1.391(6) . ?
C66 C71 1.402(6) . ?
C66 B2 1.638(6) . ?
C67 C68 1.388(6) . ?
C67 H67 0.9500 . ?
C68 C69 1.379(7) . ?
C68 C73 1.498(7) . ?
C69 C70 1.383(7) . ?
C69 H69 0.9500 . ?
C70 C71 1.383(6) . ?
C70 C74 1.488(7) . ?
C71 H71 0.9500 . ?
C75 C80 1.398(6) . ?
C75 C76 1.401(6) . ?
C75 B2 1.637(6) . ?
C76 C77 1.384(6) . ?
C76 H76 0.9500 . ?
C77 C78 1.379(6) . ?
C77 C81 1.498(6) . ?
C78 C79 1.389(6) . ?
C78 H78 0.9500 . ?
C79 C80 1.390(6) . ?
C79 C82 1.540(5) . ?
C80 H80 0.9500 . ?

loop_
_geom_torsion_atom_site_label_1
_geom_torsion_atom_site_label_2
_geom_torsion_atom_site_label_3
_geom_torsion_atom_site_label_4
_geom_torsion
_geom_torsion_site_symmetry_1
_geom_torsion_site_symmetry_2
_geom_torsion_site_symmetry_3
_geom_torsion_site_symmetry_4
_geom_torsion_publ_flag
C1 N1 N2 C3 0.4(5) . . . . ?
B1 N1 N2 C3 -171.4(4) . . . . ?
C1 N1 N2 Y1 -174.7(3) . . . . ?
B1 N1 N2 Y1 13.5(5) . . . . ?
C9 N4 N5 C11 -1.1(5) . . . . ?
B1 N4 N5 C11 172.7(4) . . . . ?
C9 N4 N5 Y1 174.7(3) . . . . ?
B1 N4 N5 Y1 -11.5(5) . . . . ?
C17 N7 N8 C19 -0.3(4) . . . . ?
B1 N7 N8 C19 176.9(4) . . . . ?
C17 N7 N8 Y1 -175.9(3) . . . . ?
B1 N7 N8 Y1 1.4(5) . . . . ?
N2 N1 C1 C2 -0.1(5) . . . . ?
B1 N1 C1 C2 170.3(4) . . . . ?
N1 C1 C2 C3 -0.3(5) . . . . ?
N1 N2 C3 C2 -0.6(5) . . . . ?
Y1 N2 C3 C2 174.8(3) . . . . ?
N1 N2 C3 C4 175.2(3) . . . . ?
Y1 N2 C3 C4 -9.5(5) . . . . ?
C1 C2 C3 N2 0.5(5) . . . . ?
C1 C2 C3 C4 -174.3(4) . . . . ?
C8 N3 C4 C5 -0.1(6) . . . . ?
Y1 N3 C4 C5 -165.3(3) . . . . ?
C8 N3 C4 C3 -179.0(4) . . . . ?
Y1 N3 C4 C3 15.8(5) . . . . ?
N2 C3 C4 N3 -5.1(6) . . . . ?
C2 C3 C4 N3 169.5(4) . . . . ?
N2 C3 C4 C5 176.0(4) . . . . ?
C2 C3 C4 C5 -9.4(7) . . . . ?
N3 C4 C5 C6 0.4(7) . . . . ?
C3 C4 C5 C6 179.2(4) . . . . ?
C4 C5 C6 C7 -0.5(8) . . . . ?
C5 C6 C7 C8 0.5(8) . . . . ?
C4 N3 C8 C7 0.1(7) . . . . ?
Y1 N3 C8 C7 164.6(4) . . . . ?
C6 C7 C8 N3 -0.2(8) . . . . ?
N5 N4 C9 C10 -0.3(5) . . . . ?
B1 N4 C9 C10 -173.1(4) . . . . ?
N4 C9 C10 C11 1.5(5) . . . . ?
N4 N5 C11 C10 2.1(5) . . . . ?
Y1 N5 C11 C10 -173.9(3) . . . . ?
N4 N5 C11 C12 -178.1(3) . . . . ?
Y1 N5 C11 C12 5.9(5) . . . . ?
C9 C10 C11 N5 -2.3(5) . . . . ?
C9 C10 C11 C12 178.0(4) . . . . ?
C16 N6 C12 C13 -0.1(6) . . . . ?
Y1 N6 C12 C13 168.2(3) . . . . ?
C16 N6 C12 C11 -179.9(4) . . . . ?
Y1 N6 C12 C11 -11.6(5) . . . . ?
N5 C11 C12 N6 4.2(5) . . . . ?
C10 C11 C12 N6 -176.0(4) . . . . ?
N5 C11 C12 C13 -175.5(4) . . . . ?
C10 C11 C12 C13 4.2(7) . . . . ?
N6 C12 C13 C14 0.6(7) . . . . ?
C11 C12 C13 C14 -179.7(4) . . . . ?
C12 C13 C14 C15 -1.0(7) . . . . ?
C13 C14 C15 C16 1.0(8) . . . . ?
C12 N6 C16 C15 0.1(6) . . . . ?
Y1 N6 C16 C15 -167.7(4) . . . . ?
C14 C15 C16 N6 -0.6(7) . . . . ?
N8 N7 C17 C18 0.2(5) . . . . ?
B1 N7 C17 C18 -176.7(4) . . . . ?
N7 C17 C18 C19 0.0(5) . . . . ?
N7 N8 C19 C18 0.3(5) . . . . ?
Y1 N8 C19 C18 176.3(3) . . . . ?
N7 N8 C19 C20 -179.4(3) . . . . ?
Y1 N8 C19 C20 -3.5(5) . . . . ?
C17 C18 C19 N8 -0.2(5) . . . . ?
C17 C18 C19 C20 179.5(4) . . . . ?
C24 N9 C20 C21 -0.2(6) . . . . ?
Y1 N9 C20 C21 -176.8(3) . . . . ?
C24 N9 C20 C19 178.6(4) . . . . ?
Y1 N9 C20 C19 2.0(5) . . . . ?
N8 C19 C20 N9 0.7(5) . . . . ?
C18 C19 C20 N9 -179.0(4) . . . . ?
N8 C19 C20 C21 179.6(4) . . . . ?
C18 C19 C20 C21 -0.1(7) . . . . ?
N9 C20 C21 C22 1.1(7) . . . . ?
C19 C20 C21 C22 -177.7(4) . . . . ?
C20 C21 C22 C23 -1.1(8) . . . . ?
C21 C22 C23 C24 0.4(8) . . . . ?
C20 N9 C24 C23 -0.5(6) . . . . ?
Y1 N9 C24 C23 175.9(4) . . . . ?
C22 C23 C24 N9 0.4(7) . . . . ?
C29 N10 C25 C26 0.1(6) . . . . ?
Y1 N10 C25 C26 164.3(3) . . . . ?
N10 C25 C26 C27 -2.1(7) . . . . ?
C25 C26 C27 C28 0.9(7) . . . . ?
C26 C27 C28 C29 2.1(7) . . . . ?
C26 C27 C28 C30 -175.8(4) . . . . ?
C25 N10 C29 C28 3.2(6) . . . . ?
Y1 N10 C29 C28 -162.6(3) . . . . ?
C27 C28 C29 N10 -4.3(6) . . . . ?
C30 C28 C29 N10 173.7(4) . . . . ?
C27 C28 C30 C31 16.0(7) . . . . ?
C29 C28 C30 C31 -161.9(5) . . . . ?
C27 C28 C30 S1 -165.1(4) . . . . ?
C29 C28 C30 S1 17.0(6) . . . . ?
C33B S1 C30 C31 -17.1(5) . . . . ?
C33 S1 C30 C31 9.9(5) . . . . ?
C33B S1 C30 C28 163.9(5) . . . . ?
C33 S1 C30 C28 -169.1(5) . . . . ?
C28 C30 C31 C32 -179.0(5) . . . . ?
S1 C30 C31 C32 2.0(6) . . . . ?
C30 C31 C32 C38 177.6(6) . . . . ?
C30 C31 C32 C33B 18.0(7) . . . . ?
C30 C31 C32 C33 -16.4(8) . . . . ?
C38 C32 C33 C35 -53.5(10) . . . . ?
C31 C32 C33 C35 137.9(7) . . . . ?
C38 C32 C33 C34 73.1(10) . . . . ?
C31 C32 C33 C34 -95.5(9) . . . . ?
C38 C32 C33 S1 -170.3(5) . . . . ?
C31 C32 C33 S1 21.1(8) . . . . ?
C30 S1 C33 C35 -128.8(8) . . . . ?
C30 S1 C33 C34 103.5(8) . . . . ?
C30 S1 C33 C32 -16.6(6) . . . . ?
C34 C33 C35 C44 175.8(13) . . . . ?
C32 C33 C35 C44 -58.3(13) . . . . ?
S1 C33 C35 C44 51.3(13) . . . . ?
C34 C33 C35 C36 -60.9(12) . . . . ?
C32 C33 C35 C36 64.9(10) . . . . ?
S1 C33 C35 C36 174.6(5) . . . . ?
C34 C33 C35 S2 51.9(12) . . . . ?
C32 C33 C35 S2 177.8(5) . . . . ?
S1 C33 C35 S2 -72.6(9) . . . . ?
C43 S2 C35 C33 -138.7(8) . . . . ?
C43 S2 C35 C44 94.6(9) . . . . ?
C43 S2 C35 C36 -25.0(6) . . . . ?
C38 C32 C33B C35B 52.0(11) . . . . ?
C31 C32 C33B C35B -145.0(8) . . . . ?
C38 C32 C33B C34B -72.9(10) . . . . ?
C31 C32 C33B C34B 90.1(10) . . . . ?
C38 C32 C33B S1 169.0(5) . . . . ?
C31 C32 C33B S1 -28.0(8) . . . . ?
C30 S1 C33B C35B 136.7(8) . . . . ?
C30 S1 C33B C34B -94.3(10) . . . . ?
C30 S1 C33B C32 24.5(6) . . . . ?
C34B C33B C35B C44B -177.4(13) . . . . ?
C32 C33B C35B C44B 60.4(11) . . . . ?
S1 C33B C35B C44B -51.1(12) . . . . ?
C34B C33B C35B C36 56.7(14) . . . . ?
C32 C33B C35B C36 -65.5(10) . . . . ?
S1 C33B C35B C36 -177.0(5) . . . . ?
C34B C33B C35B S2 -51.1(14) . . . . ?
C32 C33B C35B S2 -173.3(5) . . . . ?
S1 C33B C35B S2 75.2(10) . . . . ?
C43 S2 C35B C44B -105.5(9) . . . . ?
C43 S2 C35B C33B 125.4(8) . . . . ?
C43 S2 C35B C36 16.2(6) . . . . ?
C33 C35 C36 C37 -49.7(10) . . . . ?
C44 C35 C36 C37 74.2(11) . . . . ?
S2 C35 C36 C37 -169.1(5) . . . . ?
C33 C35 C36 C42 147.5(7) . . . . ?
C44 C35 C36 C42 -88.7(11) . . . . ?
S2 C35 C36 C42 28.0(8) . . . . ?
C44B C35B C36 C37 -72.0(10) . . . . ?
C33B C35B C36 C37 54.1(10) . . . . ?
S2 C35B C36 C37 169.6(5) . . . . ?
C44B C35B C36 C42 97.1(10) . . . . ?
C33B C35B C36 C42 -136.7(7) . . . . ?
S2 C35B C36 C42 -21.3(8) . . . . ?
C42 C36 C37 C38 173.4(5) . . . . ?
C35 C36 C37 C38 15.3(9) . . . . ?
C35B C36 C37 C38 -20.1(9) . . . . ?
C42 C36 C37 C41 -2.5(10) . . . . ?
C35 C36 C37 C41 -160.6(7) . . . . ?
C35B C36 C37 C41 164.0(7) . . . . ?
C31 C32 C38 C37 -175.1(5) . . . . ?
C33B C32 C38 C37 -16.8(8) . . . . ?
C33 C32 C38 C37 19.1(8) . . . . ?
C31 C32 C38 C39 0.1(10) . . . . ?
C33B C32 C38 C39 158.5(7) . . . . ?
C33 C32 C38 C39 -165.7(6) . . . . ?
C36 C37 C38 C32 0.4(8) . . . . ?
C41 C37 C38 C32 177.1(5) . . . . ?
C36 C37 C38 C39 -175.6(5) . . . . ?
C41 C37 C38 C39 1.1(6) . . . . ?
C32 C38 C39 F2 84.5(6) . . . . ?
C37 C38 C39 F2 -99.9(5) . . . . ?
C32 C38 C39 F3 -37.1(8) . . . . ?
C37 C38 C39 F3 138.6(4) . . . . ?
C32 C38 C39 C40 -157.8(5) . . . . ?
C37 C38 C39 C40 17.8(6) . . . . ?
F2 C39 C40 F4 -34.4(6) . . . . ?
F3 C39 C40 F4 82.7(6) . . . . ?
C38 C39 C40 F4 -154.5(4) . . . . ?
F2 C39 C40 F5 -153.9(4) . . . . ?
F3 C39 C40 F5 -36.8(6) . . . . ?
C38 C39 C40 F5 85.9(5) . . . . ?
F2 C39 C40 C41 90.5(5) . . . . ?
F3 C39 C40 C41 -152.4(4) . . . . ?
C38 C39 C40 C41 -29.7(5) . . . . ?
C36 C37 C41 F7 32.8(8) . . . . ?
C38 C37 C41 F7 -143.5(4) . . . . ?
C36 C37 C41 F6 -87.7(7) . . . . ?
C38 C37 C41 F6 96.0(5) . . . . ?
C36 C37 C41 C40 156.5(6) . . . . ?
C38 C37 C41 C40 -19.8(5) . . . . ?
F4 C40 C41 F7 -80.2(6) . . . . ?
F5 C40 C41 F7 38.9(5) . . . . ?
C39 C40 C41 F7 154.9(4) . . . . ?
F4 C40 C41 F6 36.8(6) . . . . ?
F5 C40 C41 F6 156.0(4) . . . . ?
C39 C40 C41 F6 -88.0(5) . . . . ?
F4 C40 C41 C37 155.3(5) . . . . ?
F5 C40 C41 C37 -85.6(5) . . . . ?
C39 C40 C41 C37 30.4(6) . . . . ?
C37 C36 C42 C43 -176.1(6) . . . . ?
C35 C36 C42 C43 -17.0(8) . . . . ?
C35B C36 C42 C43 17.2(8) . . . . ?
C36 C42 C43 C45 176.4(5) . . . . ?
C36 C42 C43 S2 -3.4(6) . . . . ?
C35 S2 C43 C42 18.1(6) . . . . ?
C35B S2 C43 C42 -9.1(6) . . . . ?
C35 S2 C43 C45 -161.7(5) . . . . ?
C35B S2 C43 C45 171.1(6) . . . . ?
C42 C43 C45 C46 11.4(8) . . . . ?
S2 C43 C45 C46 -168.8(4) . . . . ?
C42 C43 C45 C49 -167.6(5) . . . . ?
S2 C43 C45 C49 12.2(6) . . . . ?
C49 C45 C46 C47 -0.9(7) . . . . ?
C43 C45 C46 C47 -179.9(5) . . . . ?
C45 C46 C47 C48 0.1(8) . . . . ?
C49 N11 C48 C47 -1.4(6) . . . . ?
Y1 N11 C48 C47 177.2(3) 2 . . . ?
C46 C47 C48 N11 1.1(7) . . . . ?
C48 N11 C49 C45 0.5(7) . . . . ?
Y1 N11 C49 C45 -178.2(3) 2 . . . ?
C46 C45 C49 N11 0.6(7) . . . . ?
C43 C45 C49 N11 179.7(4) . . . . ?
C17 N7 B1 N4 118.7(5) . . . . ?
N8 N7 B1 N4 -57.9(5) . . . . ?
C17 N7 B1 N1 -124.9(5) . . . . ?
N8 N7 B1 N1 58.5(5) . . . . ?
C9 N4 B1 N7 -124.4(5) . . . . ?
N5 N4 B1 N7 63.4(5) . . . . ?
C9 N4 B1 N1 118.1(5) . . . . ?
N5 N4 B1 N1 -54.1(5) . . . . ?
C1 N1 B1 N7 124.1(5) . . . . ?
N2 N1 B1 N7 -66.2(5) . . . . ?
C1 N1 B1 N4 -117.1(5) . . . . ?
N2 N1 B1 N4 52.6(5) . . . . ?
C55 C50 C51 C52 1.1(6) . . . . ?
B2 C50 C51 C52 173.9(4) . . . . ?
C50 C51 C52 C53 -1.5(7) . . . . ?
C50 C51 C52 C56 175.9(4) . . . . ?
C51 C52 C53 C54 0.4(7) . . . . ?
C56 C52 C53 C54 -176.9(4) . . . . ?
C52 C53 C54 C55 0.9(7) . . . . ?
C52 C53 C54 C57 -176.7(5) . . . . ?
C53 C54 C55 C50 -1.2(7) . . . . ?
C57 C54 C55 C50 176.4(5) . . . . ?
C51 C50 C55 C54 0.2(6) . . . . ?
B2 C50 C55 C54 -173.0(4) . . . . ?
C53 C52 C56 F8 110.9(6) . . . . ?
C51 C52 C56 F8 -66.4(6) . . . . ?
C53 C52 C56 F9C -111.1(5) . . . . ?
C51 C52 C56 F9C 71.6(6) . . . . ?
C53 C52 C56 F10 -21.9(6) . . . . ?
C51 C52 C56 F10 160.8(5) . . . . ?
C53 C52 C56 F8B -166.0(8) . . . . ?
C51 C52 C56 F8B 16.7(9) . . . . ?
C53 C52 C56 F10B 66.0(9) . . . . ?
C51 C52 C56 F10B -111.3(9) . . . . ?
C53 C52 C56 F10C 13.3(6) . . . . ?
C51 C52 C56 F10C -164.1(5) . . . . ?
C53 C52 C56 F9B -48.9(8) . . . . ?
C51 C52 C56 F9B 133.8(8) . . . . ?
C53 C52 C56 F8C 130.5(5) . . . . ?
C51 C52 C56 F8C -46.8(6) . . . . ?
C53 C52 C56 F9 -133.2(5) . . . . ?
C51 C52 C56 F9 49.5(6) . . . . ?
C55 C54 C57 F11 153.2(5) . . . . ?
C53 C54 C57 F11 -29.2(7) . . . . ?
C55 C54 C57 F13 33.7(7) . . . . ?
C53 C54 C57 F13 -148.7(5) . . . . ?
C55 C54 C57 F12 -86.8(6) . . . . ?
C53 C54 C57 F12 90.8(6) . . . . ?
C63 C58 C59 C60 -1.8(6) . . . . ?
B2 C58 C59 C60 -174.9(4) . . . . ?
C58 C59 C60 C61 -0.2(7) . . . . ?
C58 C59 C60 C64 178.6(4) . . . . ?
C59 C60 C61 C62 1.9(7) . . . . ?
C64 C60 C61 C62 -176.9(5) . . . . ?
C60 C61 C62 C63 -1.5(8) . . . . ?
C60 C61 C62 C65 178.1(5) . . . . ?
C61 C62 C63 C58 -0.6(8) . . . . ?
C65 C62 C63 C58 179.7(5) . . . . ?
C59 C58 C63 C62 2.2(7) . . . . ?
B2 C58 C63 C62 175.0(4) . . . . ?
C61 C60 C64 F16C 108.4(9) . . . . ?
C59 C60 C64 F16C -70.5(9) . . . . ?
C61 C60 C64 F14 -76.5(11) . . . . ?
C59 C60 C64 F14 104.6(10) . . . . ?
C61 C60 C64 F14B -116.1(7) . . . . ?
C59 C60 C64 F14B 65.1(8) . . . . ?
C61 C60 C64 F15B 14.8(8) . . . . ?
C59 C60 C64 F15B -164.1(6) . . . . ?
C61 C60 C64 F16B 139.4(6) . . . . ?
C59 C60 C64 F16B -39.4(8) . . . . ?
C61 C60 C64 F15C -19.1(9) . . . . ?
C59 C60 C64 F15C 162.0(8) . . . . ?
C61 C60 C64 F16 164.3(8) . . . . ?
C59 C60 C64 F16 -14.6(10) . . . . ?
C61 C60 C64 F15 53.2(10) . . . . ?
C59 C60 C64 F15 -125.7(9) . . . . ?
C61 C60 C64 F14C -104.3(8) . . . . ?
C59 C60 C64 F14C 76.8(8) . . . . ?
C61 C62 C65 F17B -86.3(13) . . . . ?
C63 C62 C65 F17B 93.3(12) . . . . ?
C61 C62 C65 F19 82.3(9) . . . . ?
C63 C62 C65 F19 -98.0(9) . . . . ?
C61 C62 C65 F18B 141.9(10) . . . . ?
C63 C62 C65 F18B -38.5(11) . . . . ?
C61 C62 C65 F17 -41.3(9) . . . . ?
C63 C62 C65 F17 138.3(7) . . . . ?
C61 C62 C65 F18 -155.1(6) . . . . ?
C63 C62 C65 F18 24.5(9) . . . . ?
C61 C62 C65 F19B 38.6(10) . . . . ?
C63 C62 C65 F19B -141.8(8) . . . . ?
C71 C66 C67 C68 0.6(6) . . . . ?
B2 C66 C67 C68 169.4(4) . . . . ?
C66 C67 C68 C69 -0.5(7) . . . . ?
C66 C67 C68 C73 -177.3(4) . . . . ?
C67 C68 C69 C70 -0.4(7) . . . . ?
C73 C68 C69 C70 176.5(4) . . . . ?
C68 C69 C70 C71 1.1(7) . . . . ?
C68 C69 C70 C74 -175.7(4) . . . . ?
C69 C70 C71 C66 -1.0(7) . . . . ?
C74 C70 C71 C66 175.8(4) . . . . ?
C67 C66 C71 C70 0.1(6) . . . . ?
B2 C66 C71 C70 -169.3(4) . . . . ?
C69 C68 C73 F20 169.6(5) . . . . ?
C67 C68 C73 F20 -13.5(7) . . . . ?
C69 C68 C73 F21 46.9(6) . . . . ?
C67 C68 C73 F21 -136.2(5) . . . . ?
C69 C68 C73 F22 -70.4(6) . . . . ?
C67 C68 C73 F22 106.6(5) . . . . ?
C71 C70 C74 F25C -144.7(9) . . . . ?
C69 C70 C74 F25C 32.2(11) . . . . ?
C71 C70 C74 F23B 47.5(8) . . . . ?
C69 C70 C74 F23B -135.7(7) . . . . ?
C71 C70 C74 F25 -109.9(9) . . . . ?
C69 C70 C74 F25 66.9(9) . . . . ?
C71 C70 C74 F23 18.4(10) . . . . ?
C69 C70 C74 F23 -164.8(8) . . . . ?
C71 C70 C74 F24C 92.7(8) . . . . ?
C69 C70 C74 F24C -90.5(8) . . . . ?
C71 C70 C74 F23C -17.7(9) . . . . ?
C69 C70 C74 F23C 159.2(7) . . . . ?
C71 C70 C74 F24B 171.8(7) . . . . ?
C69 C70 C74 F24B -11.3(9) . . . . ?
C71 C70 C74 F25B -71.3(7) . . . . ?
C69 C70 C74 F25B 105.5(7) . . . . ?
C71 C70 C74 F24 136.0(7) . . . . ?
C69 C70 C74 F24 -47.2(8) . . . . ?
C80 C75 C76 C77 -0.1(6) . . . . ?
B2 C75 C76 C77 -170.6(4) . . . . ?
C75 C76 C77 C78 -0.8(7) . . . . ?
C75 C76 C77 C81 178.0(4) . . . . ?
C76 C77 C78 C79 1.0(7) . . . . ?
C81 C77 C78 C79 -177.8(4) . . . . ?
C77 C78 C79 C80 -0.3(7) . . . . ?
C77 C78 C79 C82 179.7(4) . . . . ?
C78 C79 C80 C75 -0.6(7) . . . . ?
C82 C79 C80 C75 179.3(4) . . . . ?
C76 C75 C80 C79 0.8(6) . . . . ?
B2 C75 C80 C79 170.7(4) . . . . ?
C78 C77 C81 F28 -17.9(6) . . . . ?
C76 C77 C81 F28 163.3(4) . . . . ?
C78 C77 C81 F26 -139.9(5) . . . . ?
C76 C77 C81 F26 41.3(6) . . . . ?
C78 C77 C81 F27 101.6(5) . . . . ?
C76 C77 C81 F27 -77.2(5) . . . . ?
C78 C79 C82 F29 115.1(10) . . . . ?
C80 C79 C82 F29 -64.8(11) . . . . ?
C78 C79 C82 F31B -175.0(9) . . . . ?
C80 C79 C82 F31B 5.1(10) . . . . ?
C78 C79 C82 F30B -45.8(11) . . . . ?
C80 C79 C82 F30B 134.3(10) . . . . ?
C78 C79 C82 F31C 30.9(6) . . . . ?
C80 C79 C82 F31C -149.0(5) . . . . ?
C78 C79 C82 F30C -88.2(5) . . . . ?
C80 C79 C82 F30C 91.9(5) . . . . ?
C78 C79 C82 F29C 151.9(5) . . . . ?
C80 C79 C82 F29C -28.0(6) . . . . ?
C78 C79 C82 F31 -4.8(8) . . . . ?
C80 C79 C82 F31 175.3(7) . . . . ?
C78 C79 C82 F30 -119.1(9) . . . . ?
C80 C79 C82 F30 61.0(9) . . . . ?
C78 C79 C82 F29B 67.0(8) . . . . ?
C80 C79 C82 F29B -113.0(8) . . . . ?
C63 C58 B2 C75 145.5(4) . . . . ?
C59 C58 B2 C75 -42.1(5) . . . . ?
C63 C58 B2 C66 31.9(6) . . . . ?
C59 C58 B2 C66 -155.7(4) . . . . ?
C63 C58 B2 C50 -89.4(5) . . . . ?
C59 C58 B2 C50 83.0(5) . . . . ?
C80 C75 B2 C58 153.1(4) . . . . ?
C76 C75 B2 C58 -37.3(5) . . . . ?
C80 C75 B2 C66 -84.3(5) . . . . ?
C76 C75 B2 C66 85.2(4) . . . . ?
C80 C75 B2 C50 35.2(6) . . . . ?
C76 C75 B2 C50 -155.3(4) . . . . ?
C67 C66 B2 C58 31.0(6) . . . . ?
C71 C66 B2 C58 -160.6(4) . . . . ?
C67 C66 B2 C75 -88.7(5) . . . . ?
C71 C66 B2 C75 79.7(4) . . . . ?
C67 C66 B2 C50 148.3(4) . . . . ?
C71 C66 B2 C50 -43.3(5) . . . . ?
C51 C50 B2 C58 -96.3(5) . . . . ?
C55 C50 B2 C58 76.2(5) . . . . ?
C51 C50 B2 C75 25.9(6) . . . . ?
C55 C50 B2 C75 -161.6(4) . . . . ?
C51 C50 B2 C66 139.5(4) . . . . ?
C55 C50 B2 C66 -48.0(5) . . . . ?
